data_4088259
loop_
_publ_author_name
'Theurkauff, Gabriel'
'Bader, Manuela'
'Marquet, Nicolas'
'Bondon, Arnaud'
'Roisnel, Thierry'
'Guegan, Jean-Paul'
'Amar, Anissa'
'Boucekkine, Abdou'
'Carpentier, Jean-Fran\,cois'
'Kirillov, Evgueni'

_publ_section_title
;
 Discrete Ionic Complexes of Highly Isoselective Zirconocenes. Solution
 Dynamics, Trimethylaluminum Adducts, and Implications in Propylene
 Polymerization
;
_journal_issue 2
_journal_name_full Organometallics
_journal_page_first 258
_journal_paper_doi 10.1021/acs.organomet.5b00965
_journal_volume 35
_journal_year 2016
_chemical_compound_source 'synthesis as described'
_chemical_formula_moiety 'C122 H88 Al2 F30 Si2 Zr2'
_chemical_formula_sum 'C122 H88 Al2 F30 Si2 Zr2'
_chemical_formula_weight 2416.5
_space_group_IT_number 2
_space_group_name_Hall '-P 1'
_space_group_name_H-M_alt 'P -1'
_symmetry_cell_setting triclinic
_symmetry_Int_Tables_number 2
_symmetry_space_group_name_Hall '-P 1'
_symmetry_space_group_name_H-M 'P -1'
_atom_sites_solution_hydrogens geom
_atom_sites_solution_primary direct
_atom_sites_solution_secondary difmap
_audit_conform_dict_location ftp://ftp.iucr.org/pub/cif_core.dic
_audit_conform_dict_name cif_core.dic
_audit_conform_dict_version 2.3
_audit_creation_date 2013-11-21T14:41:19-00:00
_audit_creation_method 'WinGX routine CIF_UPDATE'
_cell_angle_alpha 70.988(3)
_cell_angle_beta 80.287(3)
_cell_angle_gamma 78.634(3)
_cell_formula_units_Z 2
_cell_length_a 12.5266(8)
_cell_length_b 21.2097(14)
_cell_length_c 21.4671(15)
_cell_measurement_reflns_used 7371
_cell_measurement_temperature 150(2)
_cell_measurement_theta_max 24.64
_cell_measurement_theta_min 2.41
_cell_measurement_wavelength 0.71073
_cell_volume 5252.9(6)
_computing_cell_refinement 'Bruker APEX2 (Bruker, 2006)'
_computing_data_collection 'Bruker APEX2 (Bruker, 2006)'
_computing_data_reduction 'Bruker APEX2 (Bruker, 2006)'
_computing_molecular_graphics 'Ortep-3 for Windows (Farrugia, 1997)'
_computing_publication_material
;
           WinGX publication routines (Farrugia, 2012),
           CRYSCAL (T. Roisnel, local program)
;
_computing_structure_refinement 'SHELXL-97 (Sheldrick, 1997)'
_computing_structure_solution 'SIR97 (Altomare et al., 1999)'
_diffrn_ambient_temperature 150(2)
_diffrn_detector 'CCD plate'
_diffrn_measured_fraction_theta_full 0.987
_diffrn_measured_fraction_theta_max 0.987
_diffrn_measurement_device_type 'APEXII, Bruker-AXS'
_diffrn_measurement_method 'CCD rotation images, thin slices'
_diffrn_radiation_monochromator graphite
_diffrn_radiation_probe x-ray
_diffrn_radiation_type MoK\a
_diffrn_radiation_wavelength 0.71073
_diffrn_reflns_av_R_equivalents 0.0495
_diffrn_reflns_av_unetI/netI 0.09
_diffrn_reflns_limit_h_max 13
_diffrn_reflns_limit_h_min -16
_diffrn_reflns_limit_k_max 26
_diffrn_reflns_limit_k_min -27
_diffrn_reflns_limit_l_max 27
_diffrn_reflns_limit_l_min -27
_diffrn_reflns_number 51731
_diffrn_reflns_theta_full 27.48
_diffrn_reflns_theta_max 27.48
_diffrn_reflns_theta_min 2.94
_exptl_absorpt_coefficient_mu 0.343
_exptl_absorpt_correction_T_max 0.947
_exptl_absorpt_correction_T_min 0.864
_exptl_absorpt_correction_type multi-scan
_exptl_absorpt_process_details
;
  [Sheldrick, G.M. (2002). SADABS Bruker AXS Inc., Madison, Wisconsin, USA]
;
_exptl_crystal_colour red
_exptl_crystal_density_diffrn 1.528
_exptl_crystal_density_method 'not measured'
_exptl_crystal_description prism
_exptl_crystal_F_000 2448
_exptl_crystal_size_max 0.36
_exptl_crystal_size_mid 0.26
_exptl_crystal_size_min 0.16
_refine_diff_density_max 0.981
_refine_diff_density_min -0.934
_refine_diff_density_rms 0.083
_refine_ls_extinction_method none
_refine_ls_goodness_of_fit_ref 1.021
_refine_ls_hydrogen_treatment constr
_refine_ls_matrix_type full
_refine_ls_number_parameters 1405
_refine_ls_number_reflns 23781
_refine_ls_number_restraints 15
_refine_ls_restrained_S_all 1.021
_refine_ls_R_factor_all 0.0967
_refine_ls_R_factor_gt 0.0526
_refine_ls_shift/su_max 0.001
_refine_ls_shift/su_mean 0
_refine_ls_structure_factor_coef Fsqd
_refine_ls_weighting_details 'calc w=1/[\s^2^(Fo^2^)+(0.0438P)^2^+0.2564P] where P=(Fo^2^+2Fc^2^)/3'
_refine_ls_weighting_scheme calc
_refine_ls_wR_factor_gt 0.1046
_refine_ls_wR_factor_ref 0.1215
_reflns_number_gt 15114
_reflns_number_total 23781
_reflns_threshold_expression >2sigma(I)
_cod_data_source_file om5b00965_si_001.cif
_cod_data_source_block 3c_MeAlF15
_cod_database_code 4088259

loop_
_symmetry_equiv_pos_as_xyz
'x, y, z'
'-x, -y, -z'

loop_
_atom_site_label
_atom_site_type_symbol
_atom_site_fract_x
_atom_site_fract_y
_atom_site_fract_z
_atom_site_U_iso_or_equiv
_atom_site_adp_type
_atom_site_occupancy
_atom_site_symmetry_multiplicity
_atom_site_calc_flag
_atom_site_refinement_flags
_atom_site_disorder_assembly
_atom_site_disorder_group
Zr1 Zr 0.87859(2) 0.155939(14) 0.087096(14) 0.01709(8) Uani 1 1 d . . .
Al1 Al 0.94215(8) 0.32228(5) -0.10554(4) 0.0193(2) Uani 1 1 d . . .
Si1 Si 0.72075(8) 0.04036(5) 0.16849(5) 0.0298(2) Uani 1 1 d . . .
C1 C 1.1971(3) 0.10014(16) -0.06217(16) 0.0285(8) Uani 1 1 d . . .
H1 H 1.1426 0.0787 -0.0694 0.034 Uiso 1 1 calc R . .
C2 C 1.2603(3) 0.13695(17) -0.11621(17) 0.0333(9) Uani 1 1 d . . .
H2 H 1.2473 0.1415 -0.1599 0.04 Uiso 1 1 calc R . .
C3 C 1.3419(3) 0.16699(18) -0.10667(19) 0.0390(10) Uani 1 1 d . . .
H3 H 1.3857 0.1919 -0.1436 0.047 Uiso 1 1 calc R . .
C4 C 1.3593(3) 0.16043(18) -0.0431(2) 0.0388(10) Uani 1 1 d . . .
H4 H 1.416 0.1805 -0.0363 0.047 Uiso 1 1 calc R . .
C5 C 1.2950(3) 0.12481(16) 0.01111(18) 0.0304(8) Uani 1 1 d . . .
H5 H 1.3077 0.1213 0.0546 0.036 Uiso 1 1 calc R . .
C6 C 1.2120(3) 0.09399(15) 0.00271(16) 0.0236(7) Uani 1 1 d . . .
C7 C 1.1427(3) 0.05711(15) 0.06161(15) 0.0207(7) Uani 1 1 d . . .
C8 C 1.1849(3) 0.02292(16) 0.12030(16) 0.0277(8) Uani 1 1 d . . .
H8 H 1.2611 0.0199 0.122 0.033 Uiso 1 1 calc R . .
C9 C 1.1193(3) -0.00813(15) 0.17868(16) 0.0276(8) Uani 1 1 d . . .
H9 H 1.1531 -0.0325 0.2178 0.033 Uiso 1 1 calc R . .
C10 C 1.0092(3) -0.00393(15) 0.18022(16) 0.0267(8) Uani 1 1 d . . .
H10 H 0.9661 -0.0233 0.2203 0.032 Uiso 1 1 calc R . .
C11 C 0.9600(3) 0.02982(15) 0.12110(15) 0.0225(7) Uani 1 1 d . . .
C12 C 0.8470(3) 0.03941(15) 0.10631(16) 0.0225(7) Uani 1 1 d . . .
C13 C 0.8506(3) 0.07154(15) 0.03614(16) 0.0223(7) Uani 1 1 d . . .
C14 C 0.9571(3) 0.08551(15) 0.00988(15) 0.0221(7) Uani 1 1 d . . .
H14 H 0.9786 0.109 -0.035 0.027 Uiso 1 1 calc R . .
C15 C 1.0276(3) 0.05912(14) 0.06083(15) 0.0206(7) Uani 1 1 d . . .
C16 C 0.7594(3) 0.08841(17) -0.00722(17) 0.0306(8) Uani 1 1 d . . .
H16A H 0.7884 0.1065 -0.0538 0.046 Uiso 1 1 calc R . .
H16B H 0.7019 0.1222 0.0053 0.046 Uiso 1 1 calc R . .
H16C H 0.7287 0.0475 -0.0013 0.046 Uiso 1 1 calc R . .
C17 C 0.7375(3) -0.02318(17) 0.25152(18) 0.0470(11) Uani 1 1 d . . .
H17A H 0.6684 -0.0208 0.2805 0.07 Uiso 1 1 calc R . .
H17B H 0.7954 -0.0136 0.2711 0.07 Uiso 1 1 calc R . .
H17C H 0.7573 -0.0685 0.2465 0.07 Uiso 1 1 calc R . .
C18 C 0.5973(3) 0.02565(18) 0.1402(2) 0.0458(11) Uani 1 1 d . . .
H18A H 0.601 -0.0227 0.1472 0.069 Uiso 1 1 calc R . .
H18B H 0.5951 0.0501 0.0929 0.069 Uiso 1 1 calc R . .
H18C H 0.5311 0.0419 0.1656 0.069 Uiso 1 1 calc R . .
C21 C 0.6608(3) 0.43113(15) 0.08036(16) 0.0253(8) Uani 1 1 d . . .
H21 H 0.5851 0.4331 0.0779 0.03 Uiso 1 1 calc R . .
C22 C 0.6979(3) 0.48722(16) 0.08340(17) 0.0289(8) Uani 1 1 d . . .
H22 H 0.6478 0.5273 0.0829 0.035 Uiso 1 1 calc R . .
C23 C 0.8071(3) 0.48506(16) 0.08717(16) 0.0277(8) Uani 1 1 d . . .
H23 H 0.8324 0.5235 0.0896 0.033 Uiso 1 1 calc R . .
C24 C 0.8803(3) 0.42670(16) 0.08746(15) 0.0243(7) Uani 1 1 d . . .
H24 H 0.9559 0.4254 0.0895 0.029 Uiso 1 1 calc R . .
C25 C 0.8431(3) 0.37014(15) 0.08485(14) 0.0196(7) Uani 1 1 d . . .
H25 H 0.8934 0.33 0.0858 0.024 Uiso 1 1 calc R . .
C26 C 0.7325(2) 0.37179(15) 0.08085(15) 0.0192(7) Uani 1 1 d . . .
C27 C 0.6901(2) 0.31258(15) 0.07685(15) 0.0193(7) Uani 1 1 d . . .
C28 C 0.6141(3) 0.31970(16) 0.03522(16) 0.0235(7) Uani 1 1 d . . .
H28 H 0.5904 0.3634 0.0069 0.028 Uiso 1 1 calc R . .
C29 C 0.5694(3) 0.26430(16) 0.03273(17) 0.0283(8) Uani 1 1 d . . .
H29 H 0.5174 0.272 0.0026 0.034 Uiso 1 1 calc R . .
C30 C 0.5990(3) 0.20035(16) 0.07233(16) 0.0253(8) Uani 1 1 d . . .
H30 H 0.5686 0.1638 0.0697 0.03 Uiso 1 1 calc R . .
C31 C 0.6765(3) 0.18946(15) 0.11771(15) 0.0206(7) Uani 1 1 d . . .
C32 C 0.7175(3) 0.12947(15) 0.16863(15) 0.0230(7) Uani 1 1 d . . .
C33 C 0.7861(3) 0.15160(15) 0.20189(15) 0.0229(7) Uani 1 1 d . . .
C34 C 0.7921(2) 0.22074(15) 0.17110(15) 0.0198(7) Uani 1 1 d . . .
H34 H 0.8348 0.2464 0.1831 0.024 Uiso 1 1 calc R . .
C35 C 0.7236(2) 0.24577(15) 0.11902(15) 0.0190(7) Uani 1 1 d . . .
C36 C 0.8433(3) 0.11128(16) 0.26245(16) 0.0313(8) Uani 1 1 d . . .
H36A H 0.8844 0.1401 0.2737 0.047 Uiso 1 1 calc R . .
H36B H 0.8938 0.073 0.2532 0.047 Uiso 1 1 calc R . .
H36C H 0.7887 0.0946 0.2998 0.047 Uiso 1 1 calc R . .
C37 C 1.0293(2) 0.17520(14) 0.11977(15) 0.0194(7) Uani 1 1 d . . .
H37A H 1.0139 0.2191 0.1281 0.029 Uiso 1 1 calc R . .
H37B H 1.0908 0.1752 0.0848 0.029 Uiso 1 1 calc R . .
H37C H 1.0483 0.1396 0.1605 0.029 Uiso 1 1 calc R . .
C40 C 0.9004(2) 0.24887(14) -0.02100(14) 0.0196(7) Uani 1 1 d . . .
H40A H 0.8316 0.2354 -0.0244 0.029 Uiso 1 1 calc R . .
H40B H 0.8909 0.2662 0.017 0.029 Uiso 1 1 calc R . .
H40C H 0.9585 0.2097 -0.0149 0.029 Uiso 1 1 calc R . .
C41 C 0.8436(3) 0.40806(15) -0.10042(15) 0.0214(7) Uani 1 1 d . . .
C42 C 0.8717(3) 0.46105(16) -0.08575(15) 0.0220(7) Uani 1 1 d . . .
C43 C 0.8010(3) 0.51846(16) -0.08129(17) 0.0271(8) Uani 1 1 d . . .
C44 C 0.6941(3) 0.52512(17) -0.09333(19) 0.0349(9) Uani 1 1 d . . .
C45 C 0.6618(3) 0.47458(18) -0.10940(19) 0.0364(9) Uani 1 1 d . . .
C46 C 0.7362(3) 0.41780(17) -0.11242(17) 0.0275(8) Uani 1 1 d . . .
F42 F 0.97584(15) 0.45774(9) -0.07361(10) 0.0345(5) Uani 1 1 d . . .
F43 F 0.83347(16) 0.56837(9) -0.06722(10) 0.0381(5) Uani 1 1 d . . .
F44 F 0.62285(17) 0.58038(11) -0.08957(13) 0.0559(7) Uani 1 1 d . . .
F45 F 0.55729(17) 0.48066(12) -0.12188(14) 0.0644(8) Uani 1 1 d . . .
F46 F 0.69822(15) 0.36917(10) -0.12689(11) 0.0408(5) Uani 1 1 d . . .
C51 C 0.9188(2) 0.30311(15) -0.18735(15) 0.0194(7) Uani 1 1 d . . .
C52 C 0.9156(3) 0.24015(16) -0.19250(15) 0.0237(7) Uani 1 1 d . . .
C53 C 0.9015(3) 0.22769(16) -0.24963(16) 0.0263(8) Uani 1 1 d . . .
C54 C 0.8896(3) 0.28129(17) -0.30649(15) 0.0248(8) Uani 1 1 d . . .
C55 C 0.8922(3) 0.34543(16) -0.30490(15) 0.0267(8) Uani 1 1 d . . .
C56 C 0.9076(3) 0.35420(16) -0.24613(16) 0.0253(8) Uani 1 1 d . . .
F52 F 0.92725(19) 0.18498(9) -0.13779(9) 0.0411(6) Uani 1 1 d . . .
F53 F 0.89927(19) 0.16512(9) -0.25057(10) 0.0432(6) Uani 1 1 d . . .
F54 F 0.87448(16) 0.27095(10) -0.36256(9) 0.0363(5) Uani 1 1 d . . .
F55 F 0.88286(18) 0.39801(10) -0.36053(9) 0.0423(6) Uani 1 1 d . . .
F56 F 0.91201(19) 0.41862(9) -0.24833(9) 0.0438(6) Uani 1 1 d . . .
C61 C 1.1029(3) 0.32708(15) -0.10828(15) 0.0206(7) Uani 1 1 d . . .
C62 C 1.1785(3) 0.33278(15) -0.16443(16) 0.0249(8) Uani 1 1 d . . .
C63 C 1.2863(3) 0.33883(17) -0.16637(17) 0.0275(8) Uani 1 1 d . . .
C64 C 1.3244(3) 0.33777(16) -0.10962(18) 0.0288(8) Uani 1 1 d . . .
C65 C 1.2545(3) 0.33079(16) -0.05185(17) 0.0264(8) Uani 1 1 d . . .
C66 C 1.1460(3) 0.32588(15) -0.05329(15) 0.0223(7) Uani 1 1 d . . .
F62 F 1.14715(15) 0.33443(10) -0.22234(9) 0.0356(5) Uani 1 1 d . . .
F63 F 1.35592(16) 0.34485(11) -0.22307(10) 0.0448(6) Uani 1 1 d . . .
F64 F 1.43063(16) 0.34249(11) -0.11030(11) 0.0453(6) Uani 1 1 d . . .
F65 F 1.29234(16) 0.32872(11) 0.00352(10) 0.0406(5) Uani 1 1 d . . .
F66 F 1.08020(15) 0.32034(10) 0.00507(9) 0.0329(5) Uani 1 1 d . . .
Zr2 Zr 0.65776(2) 0.329287(14) 0.427319(14) 0.01663(8) Uani 1 1 d . . .
Al2 Al 0.58704(8) 0.17189(5) 0.62433(4) 0.0192(2) Uani 1 1 d . . .
Si2 Si 0.83446(8) 0.43390(4) 0.34555(4) 0.0238(2) Uani 1 1 d . . .
C101 C 0.6680(3) 0.11328(16) 0.43320(15) 0.0248(8) Uani 1 1 d . . .
H101 H 0.6224 0.1557 0.4285 0.03 Uiso 1 1 calc R . .
C102 C 0.6243(3) 0.05828(17) 0.43256(17) 0.0344(9) Uani 1 1 d . . .
H102 H 0.5485 0.063 0.4286 0.041 Uiso 1 1 calc R . .
C103 C 0.6901(3) -0.00343(18) 0.43770(19) 0.0405(10) Uani 1 1 d . . .
H103 H 0.6601 -0.0406 0.4361 0.049 Uiso 1 1 calc R . .
C104 C 0.7997(3) -0.01072(17) 0.44522(18) 0.0360(9) Uani 1 1 d . . .
H104 H 0.8451 -0.0531 0.4494 0.043 Uiso 1 1 calc R . .
C105 C 0.8434(3) 0.04378(16) 0.44671(16) 0.0296(8) Uani 1 1 d . . .
H105 H 0.9188 0.0382 0.4519 0.036 Uiso 1 1 calc R . .
C106 C 0.7790(3) 0.10662(15) 0.44075(15) 0.0218(7) Uani 1 1 d . . .
C107 C 0.8282(3) 0.16374(15) 0.44371(15) 0.0204(7) Uani 1 1 d . . .
C108 C 0.9030(3) 0.15371(16) 0.48700(15) 0.0237(7) Uani 1 1 d . . .
H108 H 0.9212 0.1097 0.5163 0.028 Uiso 1 1 calc R . .
C109 C 0.9546(3) 0.20637(16) 0.48984(16) 0.0270(8) Uani 1 1 d . . .
H109 H 1.0052 0.1969 0.5213 0.032 Uiso 1 1 calc R . .
C110 C 0.9330(3) 0.27046(16) 0.44829(16) 0.0248(8) Uani 1 1 d . . .
H110 H 0.9685 0.3052 0.4506 0.03 Uiso 1 1 calc R . .
C111 C 0.8568(2) 0.28481(15) 0.40153(15) 0.0194(7) Uani 1 1 d . . .
C112 C 0.8246(3) 0.34525(15) 0.34856(15) 0.0210(7) Uani 1 1 d . . .
C113 C 0.7516(3) 0.32624(16) 0.31489(15) 0.0221(7) Uani 1 1 d . . .
C114 C 0.7374(3) 0.25859(15) 0.34704(14) 0.0191(7) Uani 1 1 d . . .
H114 H 0.6913 0.2349 0.335 0.023 Uiso 1 1 calc R . .
C115 C 0.8025(2) 0.23143(15) 0.40005(15) 0.0196(7) Uani 1 1 d . . .
C116 C 0.6995(3) 0.36812(16) 0.25330(15) 0.0264(8) Uani 1 1 d . . .
H11A H 0.6511 0.3424 0.2433 0.04 Uiso 1 1 calc R . .
H11B H 0.7567 0.3796 0.2161 0.04 Uiso 1 1 calc R . .
H11C H 0.6567 0.4097 0.2604 0.04 Uiso 1 1 calc R . .
C117 C 0.9567(3) 0.44280(17) 0.37896(17) 0.0336(9) Uani 1 1 d . . .
H11D H 1.0233 0.423 0.3566 0.05 Uiso 1 1 calc R . .
H11E H 0.9522 0.4194 0.4267 0.05 Uiso 1 1 calc R . .
H11F H 0.9589 0.4907 0.3711 0.05 Uiso 1 1 calc R . .
C118 C 0.8346(3) 0.49444(16) 0.26031(16) 0.0342(9) Uani 1 1 d . . .
H11G H 0.8281 0.5405 0.2626 0.051 Uiso 1 1 calc R . .
H11H H 0.7726 0.4909 0.2399 0.051 Uiso 1 1 calc R . .
H11I H 0.9032 0.4838 0.2336 0.051 Uiso 1 1 calc R . .
C121 C 0.2311(3) 0.39445(17) 0.48820(18) 0.0344(9) Uani 1 1 d . . .
H121 H 0.2212 0.395 0.4451 0.041 Uiso 1 1 calc R . .
C122 C 0.1556(3) 0.3700(2) 0.5411(2) 0.0441(10) Uani 1 1 d . . .
H122 H 0.0934 0.3549 0.5339 0.053 Uiso 1 1 calc R . .
C123 C 0.1698(3) 0.36713(19) 0.6046(2) 0.0417(10) Uani 1 1 d . . .
H123 H 0.1183 0.3495 0.6411 0.05 Uiso 1 1 calc R . .
C124 C 0.2593(3) 0.39013(17) 0.61435(18) 0.0353(9) Uani 1 1 d . . .
H124 H 0.2695 0.3883 0.6578 0.042 Uiso 1 1 calc R . .
C125 C 0.3347(3) 0.41601(15) 0.56104(16) 0.0274(8) Uani 1 1 d . . .
H125 H 0.3955 0.4322 0.5685 0.033 Uiso 1 1 calc R . .
C126 C 0.3226(3) 0.41862(15) 0.49689(16) 0.0245(8) Uani 1 1 d . . .
C127 C 0.4020(3) 0.44583(15) 0.43876(16) 0.0219(7) Uani 1 1 d . . .
C128 C 0.3671(3) 0.48052(15) 0.37769(16) 0.0267(8) Uani 1 1 d . . .
H128 H 0.2908 0.4894 0.3738 0.032 Uiso 1 1 calc R . .
C129 C 0.4404(3) 0.50356(16) 0.32044(16) 0.0290(8) Uani 1 1 d . . .
H129 H 0.4119 0.5278 0.2795 0.035 Uiso 1 1 calc R . .
C130 C 0.5508(3) 0.49192(15) 0.32250(15) 0.0250(8) Uani 1 1 d . . .
H130 H 0.599 0.5065 0.2832 0.03 Uiso 1 1 calc R . .
C131 C 0.5929(3) 0.45757(15) 0.38439(15) 0.0210(7) Uani 1 1 d . . .
C132 C 0.7042(3) 0.44337(14) 0.40244(15) 0.0197(7) Uani 1 1 d . . .
C133 C 0.6923(3) 0.41571(14) 0.47344(15) 0.0198(7) Uani 1 1 d . . .
C134 C 0.5826(3) 0.40835(14) 0.49665(15) 0.0195(7) Uani 1 1 d . . .
H134 H 0.5556 0.3881 0.5415 0.023 Uiso 1 1 calc R . .
C135 C 0.5177(3) 0.43583(14) 0.44292(15) 0.0197(7) Uani 1 1 d . . .
C136 C 0.7794(3) 0.39864(16) 0.51957(15) 0.0252(8) Uani 1 1 d . . .
H13A H 0.746 0.3838 0.5656 0.038 Uiso 1 1 calc R . .
H13B H 0.8132 0.4387 0.5125 0.038 Uiso 1 1 calc R . .
H13C H 0.8354 0.3624 0.5105 0.038 Uiso 1 1 calc R . .
C137 C 0.5014(2) 0.31368(15) 0.39777(14) 0.0194(7) Uani 1 1 d . . .
H13D H 0.4842 0.3483 0.3561 0.029 Uiso 1 1 calc R . .
H13E H 0.441 0.3171 0.4326 0.029 Uiso 1 1 calc R . .
H13F H 0.5116 0.2689 0.3918 0.029 Uiso 1 1 calc R . .
C140 C 0.6360(3) 0.24070(14) 0.53813(14) 0.0205(7) Uani 1 1 d . . .
H14A H 0.7099 0.2485 0.5397 0.031 Uiso 1 1 calc R . .
H14B H 0.5852 0.2832 0.5323 0.031 Uiso 1 1 calc R . .
H14C H 0.6364 0.2235 0.5009 0.031 Uiso 1 1 calc R . .
C141 C 0.4242(3) 0.17977(15) 0.62300(15) 0.0219(7) Uani 1 1 d . . .
C142 C 0.3448(3) 0.18942(16) 0.67371(16) 0.0255(8) Uani 1 1 d . . .
C143 C 0.2337(3) 0.19802(17) 0.67105(17) 0.0300(8) Uani 1 1 d . . .
C144 C 0.1975(3) 0.19645(18) 0.61499(18) 0.0331(9) Uani 1 1 d . . .
C145 C 0.2713(3) 0.18704(17) 0.56263(17) 0.0296(8) Uani 1 1 d . . .
C146 C 0.3817(3) 0.17889(16) 0.56797(16) 0.0230(7) Uani 1 1 d . . .
F142 F 0.37436(16) 0.19161(11) 0.73093(9) 0.0420(6) Uani 1 1 d . . .
F143 F 0.16093(16) 0.20728(12) 0.72238(10) 0.0466(6) Uani 1 1 d . . .
F144 F 0.08892(16) 0.20452(13) 0.61177(11) 0.0554(7) Uani 1 1 d . . .
F145 F 0.23567(17) 0.18579(12) 0.50725(10) 0.0487(6) Uani 1 1 d . . .
F146 F 0.45137(15) 0.16926(10) 0.51479(9) 0.0336(5) Uani 1 1 d . . .
C151 C 0.6734(3) 0.08139(15) 0.62444(15) 0.0219(7) Uani 1 1 d . . .
C152 C 0.6387(3) 0.02933(17) 0.61138(17) 0.0300(8) Uani 1 1 d . . .
C153 C 0.7045(3) -0.03109(17) 0.61063(18) 0.0366(9) Uani 1 1 d . . .
C154 C 0.8109(3) -0.04114(18) 0.62433(18) 0.0389(10) Uani 1 1 d . . .
C155 C 0.8498(3) 0.00790(18) 0.63862(17) 0.0329(9) Uani 1 1 d . . .
C156 C 0.7812(3) 0.06732(17) 0.63752(16) 0.0267(8) Uani 1 1 d . . .
F152 F 0.53353(17) 0.03559(10) 0.59978(11) 0.0428(6) Uani 1 1 d . . .
F153 F 0.6657(2) -0.07951(10) 0.59724(12) 0.0546(7) Uani 1 1 d . . .
F154 F 0.8770(2) -0.09947(11) 0.62330(13) 0.0622(7) Uani 1 1 d . . .
F155 F 0.95431(17) -0.00202(11) 0.65257(11) 0.0513(6) Uani 1 1 d . . .
F156 F 0.82491(15) 0.11513(10) 0.65026(9) 0.0343(5) Uani 1 1 d . . .
C161 C 0.6098(2) 0.19355(15) 0.70498(15) 0.0203(7) Uani 1 1 d . . .
C162 C 0.6134(3) 0.14441(16) 0.76590(16) 0.0236(7) Uani 1 1 d . . .
C163 C 0.6206(3) 0.15644(16) 0.82422(15) 0.0254(8) Uani 1 1 d . . .
C164 C 0.6255(3) 0.22115(17) 0.82321(16) 0.0264(8) Uani 1 1 d . . .
C165 C 0.6214(3) 0.27201(16) 0.76443(16) 0.0250(8) Uani 1 1 d . . .
C166 C 0.6137(3) 0.25706(16) 0.70786(15) 0.0226(7) Uani 1 1 d . . .
F162 F 0.60805(17) 0.07940(9) 0.77042(9) 0.0344(5) Uani 1 1 d . . .
F163 F 0.62168(17) 0.10605(9) 0.88225(9) 0.0373(5) Uani 1 1 d . . .
F164 F 0.63233(17) 0.23368(10) 0.87988(9) 0.0397(5) Uani 1 1 d . . .
F165 F 0.62477(18) 0.33567(9) 0.76299(10) 0.0409(5) Uani 1 1 d . . .
F166 F 0.60748(17) 0.31041(9) 0.65105(9) 0.0364(5) Uani 1 1 d . . .
C201 C 1.4976(6) 0.2505(4) 0.2417(4) 0.0540(6) Uiso 0.540(4) 1 d PD A 1
H20A H 1.4888 0.2446 0.2894 0.081 Uiso 0.540(4) 1 calc PR A 1
H20B H 1.4717 0.2976 0.2178 0.081 Uiso 0.540(4) 1 calc PR A 1
H20C H 1.5752 0.2389 0.2266 0.081 Uiso 0.540(4) 1 calc PR A 1
C202 C 1.4316(5) 0.2051(3) 0.2280(3) 0.0540(6) Uiso 0.540(4) 1 d PGD A 1
C203 C 1.4370(5) 0.1354(3) 0.2522(3) 0.0540(6) Uiso 0.540(4) 1 d PGD A 1
H203 H 1.4874 0.1094 0.2829 0.065 Uiso 0.540(4) 1 calc PR A 1
C204 C 1.3687(5) 0.1037(2) 0.2315(3) 0.0540(6) Uiso 0.540(4) 1 d PGD A 1
H204 H 1.3725 0.056 0.248 0.065 Uiso 0.540(4) 1 calc PR A 1
C205 C 1.2950(5) 0.1417(3) 0.1866(3) 0.0540(6) Uiso 0.540(4) 1 d PGD A 1
H205 H 1.2484 0.12 0.1724 0.065 Uiso 0.540(4) 1 calc PR A 1
C206 C 1.2896(5) 0.2114(3) 0.1624(3) 0.0540(6) Uiso 0.540(4) 1 d PGD A 1
H206 H 1.2392 0.2373 0.1317 0.065 Uiso 0.540(4) 1 calc PR A 1
C207 C 1.3579(6) 0.2431(2) 0.1831(3) 0.0540(6) Uiso 0.540(4) 1 d PGD A 1
H207 H 1.3541 0.2907 0.1666 0.065 Uiso 0.540(4) 1 calc PR A 1
C301 C 1.0322(3) 0.2589(2) 0.2600(2) 0.0577(13) Uani 1 1 d . . .
H30A H 0.9787 0.2891 0.231 0.087 Uiso 1 1 calc R . .
H30B H 0.9936 0.2331 0.3012 0.087 Uiso 1 1 calc R . .
H30C H 1.0779 0.2278 0.2375 0.087 Uiso 1 1 calc R . .
C302 C 1.1041(3) 0.3002(2) 0.27587(19) 0.0364(9) Uani 1 1 d . . .
C303 C 1.1079(3) 0.3671(2) 0.23913(18) 0.0412(10) Uani 1 1 d . . .
H303 H 1.063 0.3881 0.2042 0.049 Uiso 1 1 calc R . .
C304 C 1.1765(3) 0.4036(2) 0.25276(19) 0.0455(11) Uani 1 1 d . . .
H304 H 1.1782 0.4495 0.2274 0.055 Uiso 1 1 calc R . .
C305 C 1.2419(3) 0.3737(2) 0.30281(19) 0.0423(10) Uani 1 1 d . . .
H305 H 1.2897 0.3985 0.3118 0.051 Uiso 1 1 calc R . .
C306 C 1.2382(3) 0.3076(2) 0.33986(19) 0.0418(10) Uani 1 1 d . . .
H306 H 1.283 0.2868 0.3748 0.05 Uiso 1 1 calc R . .
C307 C 1.1699(3) 0.2716(2) 0.32657(19) 0.0397(10) Uani 1 1 d . . .
H307 H 1.1677 0.226 0.3528 0.048 Uiso 1 1 calc R . .
C401 C 1.5189(7) 0.1969(5) 0.2817(4) 0.0540(6) Uiso 0.460(4) 1 d PD A 2
H40D H 1.4775 0.2178 0.3148 0.081 Uiso 0.460(4) 1 calc PR A 2
H40E H 1.5707 0.2261 0.253 0.081 Uiso 0.460(4) 1 calc PR A 2
H40F H 1.5592 0.1529 0.3043 0.081 Uiso 0.460(4) 1 calc PR A 2
C402 C 1.4411(9) 0.1873(4) 0.2406(5) 0.0540(6) Uiso 0.460(4) 1 d PD A 2
C403 C 1.4101(8) 0.1283(5) 0.2405(5) 0.0540(6) Uiso 0.460(4) 1 d PD A 2
H403 H 1.4411 0.0855 0.2673 0.065 Uiso 0.460(4) 1 calc PR A 2
C404 C 1.3291(8) 0.1346(5) 0.1982(5) 0.0540(6) Uiso 0.460(4) 1 d PD A 2
H404 H 1.3035 0.0957 0.1973 0.065 Uiso 0.460(4) 1 calc PR A 2
C405 C 1.2902(9) 0.1951(4) 0.1605(5) 0.0540(6) Uiso 0.460(4) 1 d PD A 2
H405 H 1.2366 0.1979 0.1329 0.065 Uiso 0.460(4) 1 calc PR A 2
C406 C 1.3228(8) 0.2558(4) 0.1586(5) 0.0540(6) Uiso 0.460(4) 1 d PD A 2
H406 H 1.2948 0.2981 0.1297 0.065 Uiso 0.460(4) 1 calc PR A 2
C407 C 1.4001(8) 0.2497(5) 0.2026(5) 0.0540(6) Uiso 0.460(4) 1 d PD A 2
H407 H 1.4228 0.2887 0.2054 0.065 Uiso 0.460(4) 1 calc PR A 2

loop_
_atom_site_aniso_label
_atom_site_aniso_U_11
_atom_site_aniso_U_22
_atom_site_aniso_U_33
_atom_site_aniso_U_23
_atom_site_aniso_U_13
_atom_site_aniso_U_12
Zr1 0.01826(17) 0.01613(15) 0.01765(16) -0.00671(12) -0.00030(13) -0.00312(13)
Al1 0.0199(5) 0.0194(5) 0.0185(5) -0.0052(4) -0.0014(4) -0.0039(4)
Si1 0.0318(6) 0.0210(5) 0.0360(6) -0.0087(4) 0.0062(5) -0.0109(4)
C1 0.032(2) 0.0248(18) 0.0285(19) -0.0124(15) 0.0031(16) -0.0025(16)
C2 0.034(2) 0.036(2) 0.0243(19) -0.0103(16) 0.0053(17) 0.0011(18)
C3 0.034(2) 0.036(2) 0.038(2) -0.0075(18) 0.0121(19) -0.0054(18)
C4 0.029(2) 0.035(2) 0.053(3) -0.0175(19) 0.004(2) -0.0087(18)
C5 0.027(2) 0.0288(19) 0.034(2) -0.0120(16) -0.0016(17) 0.0006(16)
C6 0.0235(18) 0.0201(17) 0.0254(18) -0.0083(14) -0.0010(15) 0.0014(14)
C7 0.0258(19) 0.0156(16) 0.0201(17) -0.0089(13) -0.0011(14) 0.0026(14)
C8 0.0258(19) 0.0252(18) 0.0302(19) -0.0112(15) -0.0019(16) 0.0043(15)
C9 0.035(2) 0.0220(18) 0.0212(18) -0.0029(14) -0.0091(16) 0.0051(16)
C10 0.034(2) 0.0210(17) 0.0212(18) -0.0064(14) 0.0008(16) 0.0023(15)
C11 0.032(2) 0.0150(16) 0.0211(17) -0.0071(13) 0.0004(15) -0.0038(14)
C12 0.0276(19) 0.0149(16) 0.0267(18) -0.0083(14) -0.0027(15) -0.0039(14)
C13 0.0288(19) 0.0140(15) 0.0277(18) -0.0091(14) -0.0068(15) -0.0034(14)
C14 0.030(2) 0.0162(16) 0.0201(17) -0.0069(13) -0.0050(15) 0.0015(14)
C15 0.0276(19) 0.0130(15) 0.0222(17) -0.0104(13) -0.0011(15) 0.0014(14)
C16 0.032(2) 0.0302(19) 0.035(2) -0.0167(16) -0.0098(17) -0.0001(16)
C17 0.061(3) 0.032(2) 0.042(2) -0.0056(18) 0.015(2) -0.020(2)
C18 0.031(2) 0.039(2) 0.075(3) -0.029(2) 0.009(2) -0.0171(19)
C21 0.0164(17) 0.0260(18) 0.0332(19) -0.0099(15) -0.0005(15) -0.0029(15)
C22 0.027(2) 0.0205(17) 0.040(2) -0.0127(16) -0.0031(17) 0.0013(15)
C23 0.032(2) 0.0222(18) 0.032(2) -0.0110(15) -0.0012(17) -0.0093(16)
C24 0.0194(18) 0.0297(18) 0.0252(18) -0.0098(15) 0.0001(15) -0.0068(15)
C25 0.0196(17) 0.0190(16) 0.0195(16) -0.0071(13) -0.0009(14) -0.0001(14)
C26 0.0173(17) 0.0223(16) 0.0180(16) -0.0072(13) -0.0004(14) -0.0025(14)
C27 0.0145(16) 0.0230(17) 0.0192(16) -0.0079(13) 0.0058(14) -0.0039(14)
C28 0.0196(18) 0.0221(17) 0.0290(18) -0.0095(14) -0.0039(15) 0.0000(14)
C29 0.0198(18) 0.034(2) 0.036(2) -0.0168(16) -0.0074(16) -0.0001(16)
C30 0.0195(18) 0.0285(19) 0.0329(19) -0.0168(16) 0.0009(15) -0.0057(15)
C31 0.0196(17) 0.0183(16) 0.0257(18) -0.0108(14) 0.0009(14) -0.0030(14)
C32 0.0209(18) 0.0238(17) 0.0229(17) -0.0066(14) 0.0058(15) -0.0082(15)
C33 0.0242(18) 0.0231(17) 0.0186(17) -0.0074(14) 0.0061(15) -0.0021(15)
C34 0.0170(17) 0.0195(16) 0.0236(17) -0.0095(14) 0.0009(14) -0.0021(13)
C35 0.0147(16) 0.0230(17) 0.0230(17) -0.0134(14) 0.0017(14) -0.0037(14)
C36 0.040(2) 0.0290(19) 0.0229(18) -0.0084(15) -0.0010(17) -0.0030(17)
C37 0.0217(17) 0.0168(15) 0.0228(17) -0.0132(13) -0.0017(14) 0.0015(13)
C40 0.0225(18) 0.0179(16) 0.0190(16) -0.0067(13) -0.0023(14) -0.0023(14)
C41 0.0226(18) 0.0221(17) 0.0190(17) -0.0046(13) -0.0024(14) -0.0051(14)
C42 0.0189(18) 0.0252(18) 0.0233(17) -0.0070(14) -0.0003(14) -0.0087(15)
C43 0.029(2) 0.0218(18) 0.034(2) -0.0129(15) 0.0026(17) -0.0100(16)
C44 0.028(2) 0.0273(19) 0.047(2) -0.0167(17) 0.0046(18) 0.0025(17)
C45 0.0191(19) 0.039(2) 0.055(3) -0.0223(19) -0.0005(18) -0.0031(17)
C46 0.0235(19) 0.0310(19) 0.033(2) -0.0159(16) 0.0008(16) -0.0091(16)
F42 0.0240(11) 0.0304(11) 0.0563(14) -0.0196(10) -0.0090(10) -0.0054(9)
F43 0.0377(12) 0.0274(11) 0.0550(14) -0.0227(10) 0.0053(11) -0.0096(10)
F44 0.0324(13) 0.0440(13) 0.096(2) -0.0385(14) -0.0007(13) 0.0078(11)
F45 0.0215(12) 0.0687(17) 0.123(2) -0.0609(17) -0.0175(14) 0.0101(12)
F46 0.0247(11) 0.0473(13) 0.0645(15) -0.0342(12) -0.0062(11) -0.0077(10)
C51 0.0169(17) 0.0214(16) 0.0197(16) -0.0059(13) -0.0008(14) -0.0038(14)
C52 0.0249(19) 0.0227(17) 0.0190(17) -0.0020(14) -0.0016(15) -0.0014(15)
C53 0.0258(19) 0.0268(18) 0.0272(19) -0.0084(15) -0.0050(16) -0.0039(15)
C54 0.0205(18) 0.035(2) 0.0211(17) -0.0113(15) -0.0068(15) -0.0010(15)
C55 0.028(2) 0.0298(19) 0.0177(17) -0.0020(14) -0.0076(15) 0.0014(16)
C56 0.029(2) 0.0210(17) 0.0253(18) -0.0047(14) -0.0040(16) -0.0065(15)
F52 0.0753(16) 0.0215(10) 0.0254(11) -0.0013(9) -0.0122(11) -0.0093(11)
F53 0.0723(16) 0.0267(11) 0.0374(12) -0.0142(9) -0.0146(12) -0.0083(11)
F54 0.0433(13) 0.0430(12) 0.0281(11) -0.0172(9) -0.0166(10) 0.0023(10)
F55 0.0648(16) 0.0335(12) 0.0250(11) -0.0005(9) -0.0175(11) -0.0029(11)
F56 0.0801(17) 0.0212(11) 0.0304(11) -0.0031(9) -0.0113(12) -0.0124(11)
C61 0.0190(17) 0.0177(16) 0.0229(17) -0.0038(13) -0.0030(14) -0.0013(14)
C62 0.0264(19) 0.0197(17) 0.0256(18) -0.0013(14) -0.0041(15) -0.0053(15)
C63 0.0182(18) 0.0317(19) 0.0284(19) -0.0071(16) 0.0042(15) -0.0032(15)
C64 0.0194(19) 0.0237(18) 0.040(2) -0.0064(16) -0.0049(17) -0.0002(15)
C65 0.0237(19) 0.0256(18) 0.0297(19) -0.0083(15) -0.0084(16) 0.0010(15)
C66 0.0228(18) 0.0181(16) 0.0221(17) -0.0043(14) 0.0012(15) -0.0004(14)
F62 0.0307(12) 0.0558(13) 0.0213(10) -0.0114(10) 0.0030(9) -0.0144(10)
F63 0.0249(12) 0.0711(16) 0.0326(12) -0.0120(11) 0.0083(10) -0.0100(11)
F64 0.0176(11) 0.0653(15) 0.0505(14) -0.0139(12) -0.0049(10) -0.0057(11)
F65 0.0310(12) 0.0607(14) 0.0356(12) -0.0185(11) -0.0128(10) -0.0054(11)
F66 0.0294(11) 0.0473(12) 0.0250(11) -0.0149(9) 0.0020(9) -0.0105(10)
Zr2 0.01706(17) 0.01796(16) 0.01576(16) -0.00647(12) -0.00068(13) -0.00341(13)
Al2 0.0194(5) 0.0207(5) 0.0177(5) -0.0047(4) -0.0019(4) -0.0050(4)
Si2 0.0265(5) 0.0234(5) 0.0220(5) -0.0064(4) 0.0012(4) -0.0093(4)
C101 0.0245(19) 0.0224(17) 0.0278(18) -0.0109(15) 0.0020(15) -0.0028(15)
C102 0.033(2) 0.037(2) 0.037(2) -0.0130(17) -0.0004(18) -0.0139(18)
C103 0.049(3) 0.027(2) 0.051(2) -0.0152(18) -0.002(2) -0.0156(19)
C104 0.039(2) 0.0222(19) 0.047(2) -0.0149(17) -0.0036(19) 0.0013(17)
C105 0.028(2) 0.0264(19) 0.034(2) -0.0104(16) -0.0057(16) 0.0010(16)
C106 0.0228(18) 0.0243(17) 0.0175(16) -0.0067(14) 0.0020(14) -0.0044(15)
C107 0.0174(17) 0.0251(17) 0.0190(16) -0.0103(14) 0.0023(14) -0.0012(14)
C108 0.0232(18) 0.0244(17) 0.0209(17) -0.0060(14) 0.0008(15) -0.0019(15)
C109 0.0214(18) 0.035(2) 0.0275(19) -0.0142(16) -0.0074(15) 0.0006(16)
C110 0.0205(18) 0.0304(19) 0.0280(18) -0.0145(15) -0.0026(15) -0.0050(15)
C111 0.0145(16) 0.0269(17) 0.0191(16) -0.0115(14) 0.0014(13) -0.0040(14)
C112 0.0201(17) 0.0249(17) 0.0180(16) -0.0075(14) 0.0031(14) -0.0059(14)
C113 0.0223(18) 0.0277(18) 0.0180(16) -0.0111(14) 0.0026(14) -0.0047(15)
C114 0.0209(17) 0.0247(17) 0.0152(15) -0.0102(13) 0.0000(14) -0.0059(14)
C115 0.0148(16) 0.0234(17) 0.0220(17) -0.0114(14) 0.0029(14) -0.0026(14)
C116 0.032(2) 0.0294(19) 0.0188(17) -0.0098(14) 0.0009(15) -0.0056(16)
C117 0.031(2) 0.036(2) 0.038(2) -0.0144(17) 0.0029(17) -0.0164(18)
C118 0.039(2) 0.032(2) 0.030(2) -0.0041(16) 0.0024(17) -0.0153(18)
C121 0.029(2) 0.035(2) 0.039(2) -0.0116(17) -0.0045(18) -0.0030(17)
C122 0.027(2) 0.054(3) 0.052(3) -0.013(2) 0.000(2) -0.016(2)
C123 0.028(2) 0.047(2) 0.041(2) -0.0085(19) 0.0114(19) -0.0079(19)
C124 0.037(2) 0.036(2) 0.029(2) -0.0112(17) 0.0049(18) -0.0018(18)
C125 0.0256(19) 0.0241(18) 0.032(2) -0.0132(15) 0.0035(16) -0.0012(15)
C126 0.0227(18) 0.0205(17) 0.0275(18) -0.0097(14) 0.0005(15) 0.0042(14)
C127 0.0223(18) 0.0156(16) 0.0274(18) -0.0084(14) -0.0017(15) 0.0005(14)
C128 0.0262(19) 0.0236(18) 0.0304(19) -0.0100(15) -0.0090(16) 0.0038(15)
C129 0.037(2) 0.0263(18) 0.0214(18) -0.0030(15) -0.0126(16) 0.0005(16)
C130 0.034(2) 0.0232(17) 0.0179(17) -0.0045(14) -0.0038(15) -0.0068(16)
C131 0.0274(19) 0.0184(16) 0.0182(16) -0.0082(13) -0.0011(15) -0.0027(14)
C132 0.0270(18) 0.0150(15) 0.0186(16) -0.0055(13) -0.0042(14) -0.0045(14)
C133 0.0249(18) 0.0166(16) 0.0211(17) -0.0102(13) -0.0033(14) -0.0018(14)
C134 0.0256(18) 0.0179(16) 0.0154(16) -0.0073(13) 0.0006(14) -0.0029(14)
C135 0.0253(18) 0.0144(15) 0.0198(17) -0.0072(13) -0.0032(15) -0.0003(14)
C136 0.030(2) 0.0255(18) 0.0238(18) -0.0103(14) -0.0056(15) -0.0049(15)
C137 0.0195(17) 0.0206(16) 0.0185(16) -0.0098(13) -0.0011(14) 0.0017(14)
C140 0.0231(18) 0.0187(16) 0.0213(17) -0.0077(13) -0.0002(14) -0.0062(14)
C141 0.0242(18) 0.0183(16) 0.0206(17) 0.0005(13) -0.0035(15) -0.0072(14)
C142 0.0236(19) 0.0336(19) 0.0177(17) -0.0027(14) -0.0039(15) -0.0080(16)
C143 0.0216(19) 0.037(2) 0.028(2) -0.0112(16) 0.0047(16) -0.0021(16)
C144 0.0173(19) 0.042(2) 0.039(2) -0.0101(18) -0.0069(17) -0.0021(17)
C145 0.025(2) 0.037(2) 0.0283(19) -0.0096(16) -0.0082(16) -0.0044(17)
C146 0.0210(18) 0.0227(17) 0.0238(18) -0.0068(14) 0.0029(15) -0.0049(14)
F142 0.0261(12) 0.0809(16) 0.0213(11) -0.0178(11) 0.0009(9) -0.0124(11)
F143 0.0215(11) 0.0803(17) 0.0386(13) -0.0243(12) 0.0052(10) -0.0057(11)
F144 0.0164(11) 0.102(2) 0.0544(15) -0.0338(14) -0.0053(11) -0.0048(12)
F145 0.0337(13) 0.0822(17) 0.0410(13) -0.0292(12) -0.0132(11) -0.0078(12)
F146 0.0291(11) 0.0492(13) 0.0285(11) -0.0202(10) 0.0013(9) -0.0089(10)
C151 0.0270(19) 0.0187(16) 0.0198(17) -0.0057(13) 0.0005(15) -0.0060(14)
C152 0.027(2) 0.0294(19) 0.031(2) -0.0064(16) -0.0039(17) -0.0045(16)
C153 0.052(3) 0.0212(19) 0.038(2) -0.0113(16) 0.001(2) -0.0103(18)
C154 0.044(3) 0.025(2) 0.038(2) -0.0089(17) 0.007(2) 0.0045(18)
C155 0.028(2) 0.035(2) 0.031(2) -0.0092(17) -0.0013(17) 0.0035(17)
C156 0.028(2) 0.0310(19) 0.0219(18) -0.0096(15) -0.0022(16) -0.0041(16)
F152 0.0365(13) 0.0364(12) 0.0646(15) -0.0216(11) -0.0121(12) -0.0107(10)
F153 0.0700(17) 0.0305(12) 0.0693(16) -0.0231(12) 0.0023(14) -0.0168(12)
F154 0.0619(17) 0.0324(13) 0.0827(19) -0.0233(13) 0.0049(15) 0.0142(12)
F155 0.0281(13) 0.0632(15) 0.0591(15) -0.0241(13) -0.0088(11) 0.0139(11)
F156 0.0272(11) 0.0435(12) 0.0399(12) -0.0222(10) -0.0064(10) -0.0043(10)
C161 0.0149(16) 0.0233(17) 0.0218(17) -0.0050(14) 0.0005(14) -0.0056(14)
C162 0.0203(18) 0.0217(17) 0.0287(18) -0.0084(14) -0.0024(15) -0.0025(14)
C163 0.0216(18) 0.0320(19) 0.0197(17) -0.0042(15) -0.0037(15) -0.0024(15)
C164 0.0256(19) 0.037(2) 0.0206(17) -0.0144(15) -0.0047(15) -0.0027(16)
C165 0.0235(19) 0.0238(18) 0.0322(19) -0.0146(15) -0.0022(16) -0.0046(15)
C166 0.0225(18) 0.0243(17) 0.0182(16) -0.0025(14) -0.0010(14) -0.0049(15)
F162 0.0522(14) 0.0229(10) 0.0284(11) -0.0054(9) -0.0056(10) -0.0096(10)
F163 0.0511(14) 0.0346(11) 0.0212(10) -0.0027(9) -0.0101(10) 0.0001(10)
F164 0.0532(14) 0.0443(12) 0.0284(11) -0.0198(10) -0.0131(10) -0.0010(11)
F165 0.0599(15) 0.0293(11) 0.0413(12) -0.0170(10) -0.0083(11) -0.0116(11)
F166 0.0569(14) 0.0248(10) 0.0251(11) -0.0018(9) -0.0055(10) -0.0099(10)
C301 0.038(3) 0.079(3) 0.079(3) -0.060(3) 0.008(2) -0.012(2)
C302 0.0174(19) 0.058(3) 0.045(2) -0.035(2) 0.0045(17) -0.0047(18)
C303 0.039(2) 0.059(3) 0.026(2) -0.0163(19) -0.0083(18) 0.000(2)
C304 0.056(3) 0.042(2) 0.037(2) -0.0158(19) 0.008(2) -0.009(2)
C305 0.033(2) 0.059(3) 0.044(2) -0.030(2) 0.009(2) -0.017(2)
C306 0.029(2) 0.057(3) 0.040(2) -0.018(2) -0.0096(19) 0.003(2)
C307 0.032(2) 0.044(2) 0.041(2) -0.0119(19) 0.0007(19) -0.0053(19)

loop_
_atom_type_symbol
_atom_type_description
_atom_type_scat_dispersion_real
_atom_type_scat_dispersion_imag
_atom_type_scat_source
C C 0.0033 0.0016 'International Tables Vol C Tables 4.2.6.8 and 6.1.1.4'
H H 0 0 'International Tables Vol C Tables 4.2.6.8 and 6.1.1.4'
F F 0.0171 0.0103 'International Tables Vol C Tables 4.2.6.8 and 6.1.1.4'
Al Al 0.0645 0.0514 'International Tables Vol C Tables 4.2.6.8 and 6.1.1.4'
Si Si 0.0817 0.0704 'International Tables Vol C Tables 4.2.6.8 and 6.1.1.4'
Zr Zr -2.9673 0.5597 'International Tables Vol C Tables 4.2.6.8 and 6.1.1.4'
O O 0.0106 0.006 'International Tables Vol C Tables 4.2.6.8 and 6.1.1.4'

loop_
_geom_angle_atom_site_label_1
_geom_angle_atom_site_label_2
_geom_angle_atom_site_label_3
_geom_angle
C37 Zr1 C32 119.55(11)
C37 Zr1 C12 120.46(11)
C32 Zr1 C12 68.87(10)
C37 Zr1 C13 132.28(11)
C32 Zr1 C13 90.04(10)
C12 Zr1 C13 33.63(10)
C37 Zr1 C33 86.70(11)
C32 Zr1 C33 33.39(10)
C12 Zr1 C33 89.70(10)
C13 Zr1 C33 119.09(10)
C37 Zr1 C31 131.58(10)
C32 Zr1 C31 33.77(10)
C12 Zr1 C31 89.63(10)
C13 Zr1 C31 94.28(10)
C33 Zr1 C31 54.02(10)
C37 Zr1 C14 103.71(10)
C32 Zr1 C14 121.43(10)
C12 Zr1 C14 55.26(10)
C13 Zr1 C14 32.51(10)
C33 Zr1 C14 144.13(10)
C31 Zr1 C14 124.69(10)
C37 Zr1 C11 87.35(10)
C32 Zr1 C11 89.40(10)
C12 Zr1 C11 33.65(10)
C13 Zr1 C11 54.09(10)
C33 Zr1 C11 93.82(10)
C31 Zr1 C11 118.75(10)
C14 Zr1 C11 53.38(10)
C37 Zr1 C34 78.16(10)
C32 Zr1 C34 54.86(10)
C12 Zr1 C34 120.77(10)
C13 Zr1 C34 144.25(10)
C33 Zr1 C34 32.03(9)
C31 Zr1 C34 53.45(10)
C14 Zr1 C34 176.03(9)
C11 Zr1 C34 123.61(10)
C37 Zr1 C35 103.05(10)
C32 Zr1 C35 55.31(9)
C12 Zr1 C35 121.18(10)
C13 Zr1 C35 124.65(10)
C33 Zr1 C35 53.31(10)
C31 Zr1 C35 32.57(9)
C14 Zr1 C35 148.72(10)
C11 Zr1 C35 143.96(9)
C34 Zr1 C35 31.79(9)
C37 Zr1 C15 78.67(10)
C32 Zr1 C15 120.81(10)
C12 Zr1 C15 55.25(10)
C13 Zr1 C15 53.65(10)
C33 Zr1 C15 123.68(10)
C31 Zr1 C15 144.32(9)
C14 Zr1 C15 31.90(9)
C11 Zr1 C15 32.25(9)
C34 Zr1 C15 147.11(10)
C35 Zr1 C15 176.12(9)
C51 Al1 C41 108.41(13)
C51 Al1 C61 109.23(13)
C41 Al1 C61 112.98(13)
C51 Al1 C40 112.35(12)
C41 Al1 C40 106.50(13)
C61 Al1 C40 107.41(13)
C17 Si1 C18 106.49(18)
C17 Si1 C32 113.05(16)
C18 Si1 C32 114.76(16)
C17 Si1 C12 114.05(16)
C18 Si1 C12 113.23(16)
C32 Si1 C12 95.30(13)
C2 C1 C6 121.4(3)
C2 C1 H1 119.3
C6 C1 H1 119.3
C3 C2 C1 120.2(3)
C3 C2 H2 119.9
C1 C2 H2 119.9
C4 C3 C2 119.3(3)
C4 C3 H3 120.4
C2 C3 H3 120.4
C3 C4 C5 120.8(3)
C3 C4 H4 119.6
C5 C4 H4 119.6
C4 C5 C6 121.0(3)
C4 C5 H5 119.5
C6 C5 H5 119.5
C5 C6 C1 117.4(3)
C5 C6 C7 120.0(3)
C1 C6 C7 122.6(3)
C8 C7 C15 116.9(3)
C8 C7 C6 121.1(3)
C15 C7 C6 121.8(3)
C7 C8 C9 122.5(3)
C7 C8 H8 118.7
C9 C8 H8 118.7
C10 C9 C8 121.7(3)
C10 C9 H9 119.1
C8 C9 H9 119.1
C9 C10 C11 118.9(3)
C9 C10 H10 120.5
C11 C10 H10 120.5
C10 C11 C15 119.4(3)
C10 C11 C12 131.6(3)
C15 C11 C12 108.9(3)
C10 C11 Zr1 123.7(2)
C15 C11 Zr1 75.88(17)
C12 C11 Zr1 69.24(17)
C13 C12 C11 105.2(3)
C13 C12 Si1 125.7(3)
C11 C12 Si1 125.4(2)
C13 C12 Zr1 73.75(16)
C11 C12 Zr1 77.12(17)
Si1 C12 Zr1 97.68(13)
C14 C13 C12 109.7(3)
C14 C13 C16 121.9(3)
C12 C13 C16 128.4(3)
C14 C13 Zr1 75.72(17)
C12 C13 Zr1 72.61(17)
C16 C13 Zr1 119.3(2)
C13 C14 C15 109.6(3)
C13 C14 Zr1 71.76(17)
C15 C14 Zr1 77.63(18)
C13 C14 H14 125.2
C15 C14 H14 125.2
Zr1 C14 H14 117.2
C14 C15 C7 133.2(3)
C14 C15 C11 106.4(3)
C7 C15 C11 120.4(3)
C14 C15 Zr1 70.47(17)
C7 C15 Zr1 122.6(2)
C11 C15 Zr1 71.86(17)
C13 C16 H16A 109.5
C13 C16 H16B 109.5
H16A C16 H16B 109.5
C13 C16 H16C 109.5
H16A C16 H16C 109.5
H16B C16 H16C 109.5
Si1 C17 H17A 109.5
Si1 C17 H17B 109.5
H17A C17 H17B 109.5
Si1 C17 H17C 109.5
H17A C17 H17C 109.5
H17B C17 H17C 109.5
Si1 C18 H18A 109.5
Si1 C18 H18B 109.5
H18A C18 H18B 109.5
Si1 C18 H18C 109.5
H18A C18 H18C 109.5
H18B C18 H18C 109.5
C22 C21 C26 121.1(3)
C22 C21 H21 119.4
C26 C21 H21 119.4
C23 C22 C21 120.1(3)
C23 C22 H22 119.9
C21 C22 H22 119.9
C22 C23 C24 119.9(3)
C22 C23 H23 120.1
C24 C23 H23 120.1
C23 C24 C25 120.1(3)
C23 C24 H24 120
C25 C24 H24 120
C24 C25 C26 120.5(3)
C24 C25 H25 119.7
C26 C25 H25 119.7
C21 C26 C25 118.3(3)
C21 C26 C27 119.7(3)
C25 C26 C27 122.0(3)
C28 C27 C35 117.2(3)
C28 C27 C26 121.7(3)
C35 C27 C26 121.1(3)
C27 C28 C29 122.4(3)
C27 C28 H28 118.8
C29 C28 H28 118.8
C30 C29 C28 121.9(3)
C30 C29 H29 119.1
C28 C29 H29 119.1
C29 C30 C31 118.6(3)
C29 C30 H30 120.7
C31 C30 H30 120.7
C30 C31 C35 119.3(3)
C30 C31 C32 131.5(3)
C35 C31 C32 109.2(3)
C30 C31 Zr1 121.2(2)
C35 C31 Zr1 76.91(17)
C32 C31 Zr1 70.71(17)
C33 C32 C31 105.3(3)
C33 C32 Si1 126.5(2)
C31 C32 Si1 124.7(2)
C33 C32 Zr1 75.54(17)
C31 C32 Zr1 75.52(17)
Si1 C32 Zr1 98.14(13)
C34 C33 C32 110.0(3)
C34 C33 C36 121.8(3)
C32 C33 C36 128.2(3)
C34 C33 Zr1 76.50(17)
C32 C33 Zr1 71.08(17)
C36 C33 Zr1 120.8(2)
C33 C34 C35 108.8(3)
C33 C34 Zr1 71.47(17)
C35 C34 Zr1 75.07(17)
C33 C34 H34 125.6
C35 C34 H34 125.6
Zr1 C34 H34 119.6
C34 C35 C27 132.5(3)
C34 C35 C31 106.7(3)
C27 C35 C31 120.5(3)
C34 C35 Zr1 73.14(17)
C27 C35 Zr1 125.9(2)
C31 C35 Zr1 70.51(17)
C33 C36 H36A 109.5
C33 C36 H36B 109.5
H36A C36 H36B 109.5
C33 C36 H36C 109.5
H36A C36 H36C 109.5
H36B C36 H36C 109.5
Zr1 C37 H37A 109.5
Zr1 C37 H37B 109.5
H37A C37 H37B 109.5
Zr1 C37 H37C 109.5
H37A C37 H37C 109.5
H37B C37 H37C 109.5
Al1 C40 H40A 109.5
Al1 C40 H40B 109.5
H40A C40 H40B 109.5
Al1 C40 H40C 109.5
H40A C40 H40C 109.5
H40B C40 H40C 109.5
C46 C41 C42 113.8(3)
C46 C41 Al1 119.4(2)
C42 C41 Al1 126.8(2)
F42 C42 C43 115.6(3)
F42 C42 C41 119.4(3)
C43 C42 C41 125.0(3)
F43 C43 C42 122.2(3)
F43 C43 C44 119.2(3)
C42 C43 C44 118.5(3)
F44 C44 C45 120.7(3)
F44 C44 C43 120.2(3)
C45 C44 C43 119.1(3)
F45 C45 C44 119.7(3)
F45 C45 C46 120.5(3)
C44 C45 C46 119.8(3)
F46 C46 C41 119.5(3)
F46 C46 C45 116.7(3)
C41 C46 C45 123.8(3)
C56 C51 C52 113.2(3)
C56 C51 Al1 120.9(2)
C52 C51 Al1 125.9(2)
F52 C52 C53 115.9(3)
F52 C52 C51 119.0(3)
C53 C52 C51 125.1(3)
F53 C53 C54 119.9(3)
F53 C53 C52 121.5(3)
C54 C53 C52 118.6(3)
F54 C54 C53 120.0(3)
F54 C54 C55 120.6(3)
C53 C54 C55 119.4(3)
F55 C55 C54 119.9(3)
F55 C55 C56 121.1(3)
C54 C55 C56 119.0(3)
F56 C56 C51 119.2(3)
F56 C56 C55 116.1(3)
C51 C56 C55 124.7(3)
C66 C61 C62 113.9(3)
C66 C61 Al1 121.5(2)
C62 C61 Al1 124.6(2)
F62 C62 C63 115.8(3)
F62 C62 C61 120.2(3)
C63 C62 C61 124.0(3)
F63 C63 C62 121.2(3)
F63 C63 C64 119.6(3)
C62 C63 C64 119.3(3)
F64 C64 C63 120.1(3)
F64 C64 C65 120.1(3)
C63 C64 C65 119.7(3)
F65 C65 C64 119.5(3)
F65 C65 C66 122.2(3)
C64 C65 C66 118.3(3)
F66 C66 C61 119.6(3)
F66 C66 C65 115.6(3)
C61 C66 C65 124.8(3)
C137 Zr2 C112 121.89(10)
C137 Zr2 C132 121.18(11)
C112 Zr2 C132 68.48(10)
C137 Zr2 C133 130.68(11)
C112 Zr2 C133 90.38(10)
C132 Zr2 C133 33.75(9)
C137 Zr2 C113 88.56(10)
C112 Zr2 C113 33.67(10)
C132 Zr2 C113 88.75(10)
C133 Zr2 C113 118.94(10)
C137 Zr2 C111 132.20(10)
C112 Zr2 C111 33.79(9)
C132 Zr2 C111 90.07(10)
C133 Zr2 C111 95.84(10)
C113 Zr2 C111 54.25(10)
C137 Zr2 C134 101.39(10)
C112 Zr2 C134 121.40(10)
C132 Zr2 C134 55.24(9)
C133 Zr2 C134 32.39(9)
C113 Zr2 C134 142.69(10)
C111 Zr2 C134 126.41(10)
C137 Zr2 C131 87.98(10)
C112 Zr2 C131 88.61(10)
C132 Zr2 C131 33.48(10)
C133 Zr2 C131 53.79(10)
C113 Zr2 C131 92.10(10)
C111 Zr2 C131 118.58(10)
C134 Zr2 C131 53.02(9)
C137 Zr2 C114 79.16(10)
C112 Zr2 C114 54.75(9)
C132 Zr2 C114 119.80(9)
C133 Zr2 C114 144.79(10)
C113 Zr2 C114 31.94(9)
C111 Zr2 C114 53.24(10)
C134 Zr2 C114 174.57(9)
C131 Zr2 C114 121.76(9)
C137 Zr2 C115 102.77(10)
C112 Zr2 C115 55.07(9)
C132 Zr2 C115 121.15(10)
C133 Zr2 C115 126.54(10)
C113 Zr2 C115 53.09(10)
C111 Zr2 C115 32.47(9)
C134 Zr2 C115 151.46(10)
C131 Zr2 C115 142.50(9)
C114 Zr2 C115 31.38(9)
C137 Zr2 C135 77.61(10)
C112 Zr2 C135 119.82(9)
C132 Zr2 C135 54.99(10)
C133 Zr2 C135 53.31(10)
C113 Zr2 C135 121.40(10)
C111 Zr2 C135 144.76(9)
C134 Zr2 C135 31.71(9)
C131 Zr2 C135 31.91(9)
C114 Zr2 C135 144.80(10)
C115 Zr2 C135 174.31(9)
C161 Al2 C151 109.50(13)
C161 Al2 C141 107.80(13)
C151 Al2 C141 114.92(13)
C161 Al2 C140 112.83(12)
C151 Al2 C140 107.71(13)
C141 Al2 C140 104.10(13)
C118 Si2 C117 106.17(16)
C118 Si2 C132 115.26(15)
C117 Si2 C132 112.52(15)
C118 Si2 C112 113.10(15)
C117 Si2 C112 115.30(15)
C132 Si2 C112 94.59(13)
C102 C101 C106 120.3(3)
C102 C101 H101 119.8
C106 C101 H101 119.8
C103 C102 C101 120.6(3)
C103 C102 H102 119.7
C101 C102 H102 119.7
C104 C103 C102 119.7(3)
C104 C103 H103 120.2
C102 C103 H103 120.2
C103 C104 C105 119.9(3)
C103 C104 H104 120
C105 C104 H104 120
C104 C105 C106 121.4(3)
C104 C105 H105 119.3
C106 C105 H105 119.3
C105 C106 C101 118.0(3)
C105 C106 C107 119.9(3)
C101 C106 C107 122.0(3)
C108 C107 C115 117.1(3)
C108 C107 C106 120.9(3)
C115 C107 C106 122.0(3)
C107 C108 C109 122.7(3)
C107 C108 H108 118.7
C109 C108 H108 118.7
C110 C109 C108 121.3(3)
C110 C109 H109 119.4
C108 C109 H109 119.4
C109 C110 C111 119.4(3)
C109 C110 H110 120.3
C111 C110 H110 120.3
C110 C111 C115 119.1(3)
C110 C111 C112 131.7(3)
C115 C111 C112 109.1(3)
C110 C111 Zr2 121.3(2)
C115 C111 Zr2 77.67(17)
C112 C111 Zr2 70.79(17)
C113 C112 C111 105.2(3)
C113 C112 Si2 126.3(2)
C111 C112 Si2 125.1(2)
C113 C112 Zr2 75.23(17)
C111 C112 Zr2 75.42(17)
Si2 C112 Zr2 98.48(13)
C114 C113 C112 109.5(3)
C114 C113 C116 122.5(3)
C112 C113 C116 128.0(3)
C114 C113 Zr2 77.11(17)
C112 C113 Zr2 71.10(17)
C116 C113 Zr2 120.4(2)
C113 C114 C115 109.3(3)
C113 C114 Zr2 70.95(17)
C115 C114 Zr2 75.51(17)
C113 C114 H114 125.4
C115 C114 H114 125.4
Zr2 C114 H114 119.9
C114 C115 C111 106.9(3)
C114 C115 C107 132.3(3)
C111 C115 C107 120.5(3)
C114 C115 Zr2 73.11(17)
C111 C115 Zr2 69.85(17)
C107 C115 Zr2 126.7(2)
C113 C116 H11A 109.5
C113 C116 H11B 109.5
H11A C116 H11B 109.5
C113 C116 H11C 109.5
H11A C116 H11C 109.5
H11B C116 H11C 109.5
Si2 C117 H11D 109.5
Si2 C117 H11E 109.5
H11D C117 H11E 109.5
Si2 C117 H11F 109.5
H11D C117 H11F 109.5
H11E C117 H11F 109.5
Si2 C118 H11G 109.5
Si2 C118 H11H 109.5
H11G C118 H11H 109.5
Si2 C118 H11I 109.5
H11G C118 H11I 109.5
H11H C118 H11I 109.5
C122 C121 C126 121.2(4)
C122 C121 H121 119.4
C126 C121 H121 119.4
C121 C122 C123 120.4(3)
C121 C122 H122 119.8
C123 C122 H122 119.8
C124 C123 C122 119.3(3)
C124 C123 H123 120.3
C122 C123 H123 120.3
C123 C124 C125 120.5(4)
C123 C124 H124 119.8
C125 C124 H124 119.8
C124 C125 C126 121.1(3)
C124 C125 H125 119.5
C126 C125 H125 119.5
C125 C126 C121 117.5(3)
C125 C126 C127 122.4(3)
C121 C126 C127 120.1(3)
C128 C127 C135 116.9(3)
C128 C127 C126 120.8(3)
C135 C127 C126 122.3(3)
C127 C128 C129 122.6(3)
C127 C128 H128 118.7
C129 C128 H128 118.7
C130 C129 C128 121.6(3)
C130 C129 H129 119.2
C128 C129 H129 119.2
C129 C130 C131 119.0(3)
C129 C130 H130 120.5
C131 C130 H130 120.5
C130 C131 C135 119.1(3)
C130 C131 C132 131.0(3)
C135 C131 C132 109.6(3)
C130 C131 Zr2 124.9(2)
C135 C131 Zr2 76.75(17)
C132 C131 Zr2 68.98(16)
C133 C132 C131 104.7(3)
C133 C132 Si2 125.8(2)
C131 C132 Si2 126.2(2)
C133 C132 Zr2 73.75(16)
C131 C132 Zr2 77.54(17)
Si2 C132 Zr2 98.36(12)
C134 C133 C132 109.7(3)
C134 C133 C136 122.4(3)
C132 C133 C136 127.8(3)
C134 C133 Zr2 75.98(17)
C132 C133 Zr2 72.50(17)
C136 C133 Zr2 120.1(2)
C133 C134 C135 109.7(3)
C133 C134 Zr2 71.63(17)
C135 C134 Zr2 78.51(17)
C133 C134 H134 125.2
C135 C134 H134 125.2
Zr2 C134 H134 116.5
C134 C135 C127 133.3(3)
C134 C135 C131 106.0(3)
C127 C135 C131 120.7(3)
C134 C135 Zr2 69.78(17)
C127 C135 Zr2 124.8(2)
C131 C135 Zr2 71.34(17)
C133 C136 H13A 109.5
C133 C136 H13B 109.5
H13A C136 H13B 109.5
C133 C136 H13C 109.5
H13A C136 H13C 109.5
H13B C136 H13C 109.5
Zr2 C137 H13D 109.5
Zr2 C137 H13E 109.5
H13D C137 H13E 109.5
Zr2 C137 H13F 109.5
H13D C137 H13F 109.5
H13E C137 H13F 109.5
Al2 C140 H14A 109.5
Al2 C140 H14B 109.5
H14A C140 H14B 109.5
Al2 C140 H14C 109.5
H14A C140 H14C 109.5
H14B C140 H14C 109.5
C146 C141 C142 113.5(3)
C146 C141 Al2 121.4(2)
C142 C141 Al2 125.1(2)
F142 C142 C143 115.2(3)
F142 C142 C141 120.2(3)
C143 C142 C141 124.6(3)
F143 C143 C144 119.9(3)
F143 C143 C142 121.4(3)
C144 C143 C142 118.6(3)
F144 C144 C143 119.3(3)
F144 C144 C145 120.6(3)
C143 C144 C145 120.1(3)
F145 C145 C144 120.2(3)
F145 C145 C146 121.1(3)
C144 C145 C146 118.7(3)
F146 C146 C145 116.4(3)
F146 C146 C141 119.3(3)
C145 C146 C141 124.4(3)
C156 C151 C152 113.5(3)
C156 C151 Al2 118.8(2)
C152 C151 Al2 127.7(3)
F152 C152 C153 116.1(3)
F152 C152 C151 119.7(3)
C153 C152 C151 124.2(3)
F153 C153 C154 120.2(3)
F153 C153 C152 121.1(4)
C154 C153 C152 118.6(3)
F154 C154 C155 120.2(4)
F154 C154 C153 119.7(4)
C155 C154 C153 120.1(3)
F155 C155 C154 120.2(3)
F155 C155 C156 121.1(3)
C154 C155 C156 118.7(3)
F156 C156 C155 116.3(3)
F156 C156 C151 118.8(3)
C155 C156 C151 124.9(3)
C166 C161 C162 113.3(3)
C166 C161 Al2 125.5(2)
C162 C161 Al2 121.0(2)
F162 C162 C163 116.3(3)
F162 C162 C161 119.5(3)
C163 C162 C161 124.3(3)
F163 C163 C162 121.0(3)
F163 C163 C164 119.8(3)
C162 C163 C164 119.2(3)
F164 C164 C165 121.0(3)
F164 C164 C163 119.9(3)
C165 C164 C163 119.2(3)
F165 C165 C164 119.7(3)
F165 C165 C166 121.3(3)
C164 C165 C166 119.0(3)
F166 C166 C165 116.1(3)
F166 C166 C161 118.9(3)
C165 C166 C161 125.0(3)
C202 C201 H20A 109.5
C202 C201 H20B 109.5
H20A C201 H20B 109.5
C202 C201 H20C 109.5
H20A C201 H20C 109.5
H20B C201 H20C 109.5
C203 C202 C207 120
C203 C202 C201 130.0(5)
C207 C202 C201 110.0(5)
C202 C203 C204 120
C202 C203 H203 120
C204 C203 H203 120
C205 C204 C203 120
C205 C204 H204 120
C203 C204 H204 120
C204 C205 C206 120
C204 C205 H205 120
C206 C205 H205 120
C205 C206 C207 120
C205 C206 H206 120
C207 C206 H206 120
C206 C207 C202 120
C206 C207 H207 120
C202 C207 H207 120
C302 C301 H30A 109.5
C302 C301 H30B 109.5
H30A C301 H30B 109.5
C302 C301 H30C 109.5
H30A C301 H30C 109.5
H30B C301 H30C 109.5
C307 C302 C303 118.0(3)
C307 C302 C301 120.7(4)
C303 C302 C301 121.3(4)
C304 C303 C302 120.7(4)
C304 C303 H303 119.6
C302 C303 H303 119.6
C305 C304 C303 120.0(4)
C305 C304 H304 120
C303 C304 H304 120
C304 C305 C306 119.7(4)
C304 C305 H305 120.2
C306 C305 H305 120.2
C307 C306 C305 120.2(4)
C307 C306 H306 119.9
C305 C306 H306 119.9
C306 C307 C302 121.4(4)
C306 C307 H307 119.3
C302 C307 H307 119.3
C402 C401 H40D 109.5
C402 C401 H40E 109.5
H40D C401 H40E 109.5
C402 C401 H40F 109.5
H40D C401 H40F 109.5
H40E C401 H40F 109.5
C407 C402 C403 123.8(9)
C407 C402 C401 107.1(8)
C403 C402 C401 129.1(9)
C402 C403 C404 117.0(9)
C402 C403 H403 121.5
C404 C403 H403 121.5
C405 C404 C403 119.4(9)
C405 C404 H404 120.3
C403 C404 H404 120.3
C404 C405 C406 124.5(10)
C404 C405 H405 117.8
C406 C405 H405 117.8
C405 C406 C407 116.0(9)
C405 C406 H406 122
C407 C406 H406 122
C402 C407 C406 119.3(9)
C402 C407 H407 120.4
C406 C407 H407 120.4

loop_
_geom_bond_atom_site_label_1
_geom_bond_atom_site_label_2
_geom_bond_distance
Zr1 C37 2.272(3)
Zr1 C32 2.463(3)
Zr1 C12 2.470(3)
Zr1 C13 2.485(3)
Zr1 C33 2.521(3)
Zr1 C31 2.526(3)
Zr1 C14 2.536(3)
Zr1 C11 2.575(3)
Zr1 C34 2.585(3)
Zr1 C35 2.610(3)
Zr1 C15 2.628(3)
Al1 C51 2.005(3)
Al1 C41 2.011(3)
Al1 C61 2.026(3)
Al1 C40 2.037(3)
Si1 C17 1.867(4)
Si1 C18 1.868(4)
Si1 C32 1.884(3)
Si1 C12 1.891(3)
C1 C2 1.387(4)
C1 C6 1.397(4)
C1 H1 0.95
C2 C3 1.381(5)
C2 H2 0.95
C3 C4 1.376(5)
C3 H3 0.95
C4 C5 1.387(5)
C4 H4 0.95
C5 C6 1.396(4)
C5 H5 0.95
C6 C7 1.489(4)
C7 C8 1.368(4)
C7 C15 1.437(4)
C8 C9 1.417(4)
C8 H8 0.95
C9 C10 1.359(5)
C9 H9 0.95
C10 C11 1.415(4)
C10 H10 0.95
C11 C15 1.446(4)
C11 C12 1.464(4)
C12 C13 1.434(4)
C13 C14 1.406(4)
C13 C16 1.511(4)
C14 C15 1.422(4)
C14 H14 0.95
C16 H16A 0.98
C16 H16B 0.98
C16 H16C 0.98
C17 H17A 0.98
C17 H17B 0.98
C17 H17C 0.98
C18 H18A 0.98
C18 H18B 0.98
C18 H18C 0.98
C21 C22 1.383(4)
C21 C26 1.393(4)
C21 H21 0.95
C22 C23 1.375(5)
C22 H22 0.95
C23 C24 1.386(4)
C23 H23 0.95
C24 C25 1.390(4)
C24 H24 0.95
C25 C26 1.395(4)
C25 H25 0.95
C26 C27 1.489(4)
C27 C28 1.367(4)
C27 C35 1.436(4)
C28 C29 1.416(4)
C28 H28 0.95
C29 C30 1.363(4)
C29 H29 0.95
C30 C31 1.424(4)
C30 H30 0.95
C31 C35 1.443(4)
C31 C32 1.450(4)
C32 C33 1.433(4)
C33 C34 1.410(4)
C33 C36 1.511(4)
C34 C35 1.423(4)
C34 H34 0.95
C36 H36A 0.98
C36 H36B 0.98
C36 H36C 0.98
C37 H37A 0.98
C37 H37B 0.98
C37 H37C 0.98
C40 H40A 0.98
C40 H40B 0.98
C40 H40C 0.98
C41 C46 1.376(4)
C41 C42 1.382(4)
C42 F42 1.356(3)
C42 C43 1.378(4)
C43 F43 1.340(3)
C43 C44 1.378(5)
C44 F44 1.343(4)
C44 C45 1.375(5)
C45 F45 1.354(4)
C45 C46 1.382(5)
C46 F46 1.356(4)
C51 C56 1.377(4)
C51 C52 1.384(4)
C52 F52 1.366(3)
C52 C53 1.381(4)
C53 F53 1.340(4)
C53 C54 1.376(4)
C54 F54 1.341(3)
C54 C55 1.379(4)
C55 F55 1.346(3)
C55 C56 1.383(4)
C56 F56 1.363(3)
C61 C66 1.370(4)
C61 C62 1.389(4)
C62 F62 1.354(4)
C62 C63 1.374(4)
C63 F63 1.357(4)
C63 C64 1.374(5)
C64 F64 1.351(4)
C64 C65 1.376(5)
C65 F65 1.337(4)
C65 C66 1.389(4)
C66 F66 1.362(3)
Zr2 C137 2.271(3)
Zr2 C112 2.461(3)
Zr2 C132 2.467(3)
Zr2 C133 2.483(3)
Zr2 C113 2.515(3)
Zr2 C111 2.522(3)
Zr2 C134 2.539(3)
Zr2 C131 2.581(3)
Zr2 C114 2.594(3)
Zr2 C115 2.625(3)
Zr2 C135 2.651(3)
Al2 C161 2.007(3)
Al2 C151 2.008(3)
Al2 C141 2.018(3)
Al2 C140 2.035(3)
Si2 C118 1.862(3)
Si2 C117 1.862(3)
Si2 C132 1.885(3)
Si2 C112 1.888(3)
C101 C102 1.387(4)
C101 C106 1.401(4)
C101 H101 0.95
C102 C103 1.384(5)
C102 H102 0.95
C103 C104 1.382(5)
C103 H103 0.95
C104 C105 1.384(4)
C104 H104 0.95
C105 C106 1.394(4)
C105 H105 0.95
C106 C107 1.487(4)
C107 C108 1.369(4)
C107 C115 1.444(4)
C108 C109 1.418(4)
C108 H108 0.95
C109 C110 1.365(4)
C109 H109 0.95
C110 C111 1.421(4)
C110 H110 0.95
C111 C115 1.442(4)
C111 C112 1.449(4)
C112 C113 1.442(4)
C113 C114 1.408(4)
C113 C116 1.504(4)
C114 C115 1.412(4)
C114 H114 0.95
C116 H11A 0.98
C116 H11B 0.98
C116 H11C 0.98
C117 H11D 0.98
C117 H11E 0.98
C117 H11F 0.98
C118 H11G 0.98
C118 H11H 0.98
C118 H11I 0.98
C121 C122 1.379(5)
C121 C126 1.406(5)
C121 H121 0.95
C122 C123 1.386(5)
C122 H122 0.95
C123 C124 1.378(5)
C123 H123 0.95
C124 C125 1.391(4)
C124 H124 0.95
C125 C126 1.393(4)
C125 H125 0.95
C126 C127 1.489(4)
C127 C128 1.374(4)
C127 C135 1.437(4)
C128 C129 1.412(4)
C128 H128 0.95
C129 C130 1.362(5)
C129 H129 0.95
C130 C131 1.424(4)
C130 H130 0.95
C131 C135 1.440(4)
C131 C132 1.458(4)
C132 C133 1.437(4)
C133 C134 1.402(4)
C133 C136 1.509(4)
C134 C135 1.422(4)
C134 H134 0.95
C136 H13A 0.98
C136 H13B 0.98
C136 H13C 0.98
C137 H13D 0.98
C137 H13E 0.98
C137 H13F 0.98
C140 H14A 0.98
C140 H14B 0.98
C140 H14C 0.98
C141 C146 1.382(4)
C141 C142 1.384(4)
C142 F142 1.359(4)
C142 C143 1.376(5)
C143 F143 1.347(4)
C143 C144 1.368(5)
C144 F144 1.348(4)
C144 C145 1.371(5)
C145 F145 1.348(4)
C145 C146 1.379(5)
C146 F146 1.361(3)
C151 C156 1.381(4)
C151 C152 1.385(4)
C152 F152 1.355(4)
C152 C153 1.384(5)
C153 F153 1.345(4)
C153 C154 1.374(5)
C154 F154 1.351(4)
C154 C155 1.368(5)
C155 F155 1.353(4)
C155 C156 1.374(5)
C156 F156 1.361(4)
C161 C166 1.379(4)
C161 C162 1.383(4)
C162 F162 1.365(3)
C162 C163 1.377(4)
C163 F163 1.352(3)
C163 C164 1.379(4)
C164 F164 1.346(3)
C164 C165 1.368(4)
C165 F165 1.349(3)
C165 C166 1.374(4)
C166 F166 1.368(3)
C201 C202 1.510(7)
C201 H20A 0.98
C201 H20B 0.98
C201 H20C 0.98
C202 C203 1.39
C202 C207 1.39
C203 C204 1.39
C203 H203 0.95
C204 C205 1.39
C204 H204 0.95
C205 C206 1.39
C205 H205 0.95
C206 C207 1.39
C206 H206 0.95
C207 H207 0.95
C301 C302 1.519(5)
C301 H30A 0.98
C301 H30B 0.98
C301 H30C 0.98
C302 C307 1.380(5)
C302 C303 1.386(5)
C303 C304 1.385(5)
C303 H303 0.95
C304 C305 1.370(5)
C304 H304 0.95
C305 C306 1.373(5)
C305 H305 0.95
C306 C307 1.370(5)
C306 H306 0.95
C307 H307 0.95
C401 C402 1.502(10)
C401 H40D 0.98
C401 H40E 0.98
C401 H40F 0.98
C402 C407 1.360(10)
C402 C403 1.382(10)
C403 C404 1.431(11)
C403 H403 0.95
C404 C405 1.322(10)
C404 H404 0.95
C405 C406 1.411(10)
C405 H405 0.95
C406 C407 1.423(10)
C406 H406 0.95
C407 H407 0.95

loop_
_geom_torsion_atom_site_label_1
_geom_torsion_atom_site_label_2
_geom_torsion_atom_site_label_3
_geom_torsion_atom_site_label_4
_geom_torsion
C6 C1 C2 C3 1.8(5)
C1 C2 C3 C4 -0.5(5)
C2 C3 C4 C5 -0.8(6)
C3 C4 C5 C6 0.8(5)
C4 C5 C6 C1 0.4(5)
C4 C5 C6 C7 -178.9(3)
C2 C1 C6 C5 -1.7(5)
C2 C1 C6 C7 177.5(3)
C5 C6 C7 C8 -33.7(4)
C1 C6 C7 C8 147.1(3)
C5 C6 C7 C15 142.5(3)
C1 C6 C7 C15 -36.8(5)
C15 C7 C8 C9 -1.5(5)
C6 C7 C8 C9 174.8(3)
C7 C8 C9 C10 -2.0(5)
C8 C9 C10 C11 2.9(5)
C9 C10 C11 C15 -0.2(5)
C9 C10 C11 C12 176.3(3)
C9 C10 C11 Zr1 -92.5(3)
C37 Zr1 C11 C10 43.3(3)
C32 Zr1 C11 C10 -76.3(3)
C12 Zr1 C11 C10 -126.9(3)
C13 Zr1 C11 C10 -166.8(3)
C33 Zr1 C11 C10 -43.2(3)
C31 Zr1 C11 C10 -93.8(3)
C14 Zr1 C11 C10 152.6(3)
C34 Zr1 C11 C10 -30.6(3)
C35 Zr1 C11 C10 -65.4(3)
C15 Zr1 C11 C10 116.1(3)
C37 Zr1 C11 C15 -72.83(19)
C32 Zr1 C11 C15 167.55(19)
C12 Zr1 C11 C15 117.0(3)
C13 Zr1 C11 C15 77.07(19)
C33 Zr1 C11 C15 -159.34(19)
C31 Zr1 C11 C15 150.08(18)
C14 Zr1 C11 C15 36.44(17)
C34 Zr1 C11 C15 -146.73(17)
C35 Zr1 C11 C15 178.48(18)
C37 Zr1 C11 C12 170.21(19)
C32 Zr1 C11 C12 50.59(19)
C13 Zr1 C11 C12 -39.89(17)
C33 Zr1 C11 C12 83.71(19)
C31 Zr1 C11 C12 33.1(2)
C14 Zr1 C11 C12 -80.51(19)
C34 Zr1 C11 C12 96.32(19)
C35 Zr1 C11 C12 61.5(3)
C15 Zr1 C11 C12 -117.0(3)
C10 C11 C12 C13 -174.0(3)
C15 C11 C12 C13 2.9(3)
Zr1 C11 C12 C13 68.9(2)
C10 C11 C12 Si1 26.8(5)
C15 C11 C12 Si1 -156.4(2)
Zr1 C11 C12 Si1 -90.3(2)
C10 C11 C12 Zr1 117.1(3)
C15 C11 C12 Zr1 -66.1(2)
C17 Si1 C12 C13 165.7(3)
C18 Si1 C12 C13 43.7(3)
C32 Si1 C12 C13 -76.2(3)
C17 Si1 C12 C11 -39.2(3)
C18 Si1 C12 C11 -161.2(3)
C32 Si1 C12 C11 78.9(3)
C17 Si1 C12 Zr1 -118.85(16)
C18 Si1 C12 Zr1 119.16(15)
C32 Si1 C12 Zr1 -0.68(15)
C37 Zr1 C12 C13 -121.69(19)
C32 Zr1 C12 C13 125.6(2)
C33 Zr1 C12 C13 152.3(2)
C31 Zr1 C12 C13 98.3(2)
C14 Zr1 C12 C13 -35.88(18)
C11 Zr1 C12 C13 -110.3(3)
C34 Zr1 C12 C13 144.12(18)
C35 Zr1 C12 C13 106.9(2)
C15 Zr1 C12 C13 -74.9(2)
C37 Zr1 C12 C11 -11.4(2)
C32 Zr1 C12 C11 -124.1(2)
C13 Zr1 C12 C11 110.3(3)
C33 Zr1 C12 C11 -97.35(18)
C31 Zr1 C12 C11 -151.37(18)
C14 Zr1 C12 C11 74.45(19)
C34 Zr1 C12 C11 -105.55(18)
C35 Zr1 C12 C11 -142.81(17)
C15 Zr1 C12 C11 35.38(17)
C37 Zr1 C12 Si1 113.27(14)
C32 Zr1 C12 Si1 0.55(12)
C13 Zr1 C12 Si1 -125.0(3)
C33 Zr1 C12 Si1 27.28(14)
C31 Zr1 C12 Si1 -26.74(14)
C14 Zr1 C12 Si1 -160.92(19)
C11 Zr1 C12 Si1 124.6(2)
C34 Zr1 C12 Si1 19.08(18)
C35 Zr1 C12 Si1 -18.18(18)
C15 Zr1 C12 Si1 160.01(18)
C11 C12 C13 C14 -4.1(3)
Si1 C12 C13 C14 155.1(2)
Zr1 C12 C13 C14 67.3(2)
C11 C12 C13 C16 174.7(3)
Si1 C12 C13 C16 -26.2(5)
Zr1 C12 C13 C16 -114.0(3)
C11 C12 C13 Zr1 -71.3(2)
Si1 C12 C13 Zr1 87.8(2)
C37 Zr1 C13 C14 -33.8(2)
C32 Zr1 C13 C14 -165.70(19)
C12 Zr1 C13 C14 -116.4(3)
C33 Zr1 C13 C14 -148.48(18)
C31 Zr1 C13 C14 160.77(18)
C11 Zr1 C13 C14 -76.5(2)
C34 Zr1 C13 C14 -175.90(18)
C35 Zr1 C13 C14 148.05(17)
C15 Zr1 C13 C14 -36.24(17)
C37 Zr1 C13 C12 82.5(2)
C32 Zr1 C13 C12 -49.3(2)
C33 Zr1 C13 C12 -32.1(2)
C31 Zr1 C13 C12 -82.9(2)
C14 Zr1 C13 C12 116.4(3)
C11 Zr1 C13 C12 39.90(18)
C34 Zr1 C13 C12 -59.5(3)
C35 Zr1 C13 C12 -95.6(2)
C15 Zr1 C13 C12 80.1(2)
C37 Zr1 C13 C16 -152.7(2)
C32 Zr1 C13 C16 75.4(2)
C12 Zr1 C13 C16 124.8(3)
C33 Zr1 C13 C16 92.7(3)
C31 Zr1 C13 C16 41.9(2)
C14 Zr1 C13 C16 -118.9(3)
C11 Zr1 C13 C16 164.7(3)
C34 Zr1 C13 C16 65.2(3)
C35 Zr1 C13 C16 29.2(3)
C15 Zr1 C13 C16 -155.1(3)
C12 C13 C14 C15 3.9(4)
C16 C13 C14 C15 -175.0(3)
Zr1 C13 C14 C15 69.1(2)
C12 C13 C14 Zr1 -65.3(2)
C16 C13 C14 Zr1 115.9(3)
C37 Zr1 C14 C13 154.91(18)
C32 Zr1 C14 C13 16.8(2)
C12 Zr1 C14 C13 37.15(18)
C33 Zr1 C14 C13 51.2(3)
C31 Zr1 C14 C13 -23.5(2)
C11 Zr1 C14 C13 78.84(19)
C34 Zr1 C14 C13 37.1(16)
C35 Zr1 C14 C13 -57.0(3)
C15 Zr1 C14 C13 115.7(3)
C37 Zr1 C14 C15 39.21(19)
C32 Zr1 C14 C15 -98.87(19)
C12 Zr1 C14 C15 -78.55(19)
C13 Zr1 C14 C15 -115.7(3)
C33 Zr1 C14 C15 -64.5(3)
C31 Zr1 C14 C15 -139.25(17)
C11 Zr1 C14 C15 -36.86(16)
C34 Zr1 C14 C15 -78.6(15)
C35 Zr1 C14 C15 -172.67(17)
C13 C14 C15 C7 177.9(3)
Zr1 C14 C15 C7 -116.8(3)
C13 C14 C15 C11 -1.9(3)
Zr1 C14 C15 C11 63.4(2)
C13 C14 C15 Zr1 -65.3(2)
C8 C7 C15 C14 -175.8(3)
C6 C7 C15 C14 7.9(5)
C8 C7 C15 C11 4.0(4)
C6 C7 C15 C11 -172.3(3)
C8 C7 C15 Zr1 90.9(3)
C6 C7 C15 Zr1 -85.3(3)
C10 C11 C15 C14 176.6(3)
C12 C11 C15 C14 -0.6(3)
Zr1 C11 C15 C14 -62.4(2)
C10 C11 C15 C7 -3.2(4)
C12 C11 C15 C7 179.5(3)
Zr1 C11 C15 C7 117.7(3)
C10 C11 C15 Zr1 -120.9(3)
C12 C11 C15 Zr1 61.8(2)
C37 Zr1 C15 C14 -141.22(19)
C32 Zr1 C15 C14 100.99(19)
C12 Zr1 C15 C14 78.59(19)
C13 Zr1 C15 C14 36.97(17)
C33 Zr1 C15 C14 140.56(17)
C31 Zr1 C15 C14 67.0(2)
C11 Zr1 C15 C14 115.5(3)
C34 Zr1 C15 C14 172.82(18)
C35 Zr1 C15 C14 102.2(15)
C37 Zr1 C15 C7 -11.7(2)
C32 Zr1 C15 C7 -129.5(2)
C12 Zr1 C15 C7 -151.9(3)
C13 Zr1 C15 C7 166.5(3)
C33 Zr1 C15 C7 -90.0(3)
C31 Zr1 C15 C7 -163.5(2)
C14 Zr1 C15 C7 129.5(3)
C11 Zr1 C15 C7 -115.0(3)
C34 Zr1 C15 C7 -57.7(3)
C35 Zr1 C15 C7 -128.3(14)
C37 Zr1 C15 C11 103.2(2)
C32 Zr1 C15 C11 -14.5(2)
C12 Zr1 C15 C11 -36.95(18)
C13 Zr1 C15 C11 -78.57(19)
C33 Zr1 C15 C11 25.0(2)
C31 Zr1 C15 C11 -48.6(3)
C14 Zr1 C15 C11 -115.5(3)
C34 Zr1 C15 C11 57.3(3)
C35 Zr1 C15 C11 -13.3(15)
C26 C21 C22 C23 -0.2(5)
C21 C22 C23 C24 0.4(5)
C22 C23 C24 C25 -0.9(5)
C23 C24 C25 C26 1.0(5)
C22 C21 C26 C25 0.3(5)
C22 C21 C26 C27 -179.4(3)
C24 C25 C26 C21 -0.8(4)
C24 C25 C26 C27 179.0(3)
C21 C26 C27 C28 41.3(4)
C25 C26 C27 C28 -138.4(3)
C21 C26 C27 C35 -135.7(3)
C25 C26 C27 C35 44.5(4)
C35 C27 C28 C29 -0.2(5)
C26 C27 C28 C29 -177.3(3)
C27 C28 C29 C30 0.6(5)
C28 C29 C30 C31 0.5(5)
C29 C30 C31 C35 -1.9(5)
C29 C30 C31 C32 175.0(3)
C29 C30 C31 Zr1 -93.9(3)
C37 Zr1 C31 C30 150.6(2)
C32 Zr1 C31 C30 -127.5(3)
C12 Zr1 C31 C30 -77.2(2)
C13 Zr1 C31 C30 -43.8(2)
C33 Zr1 C31 C30 -167.1(3)
C14 Zr1 C31 C30 -31.4(3)
C11 Zr1 C31 C30 -94.8(3)
C34 Zr1 C31 C30 152.9(3)
C35 Zr1 C31 C30 116.5(3)
C15 Zr1 C31 C30 -67.7(3)
C37 Zr1 C31 C35 34.1(2)
C32 Zr1 C31 C35 116.0(3)
C12 Zr1 C31 C35 166.31(19)
C13 Zr1 C31 C35 -160.35(18)
C33 Zr1 C31 C35 76.41(19)
C14 Zr1 C31 C35 -147.91(17)
C11 Zr1 C31 C35 148.69(17)
C34 Zr1 C31 C35 36.40(16)
C15 Zr1 C31 C35 175.84(17)
C37 Zr1 C31 C32 -81.9(2)
C12 Zr1 C31 C32 50.30(19)
C13 Zr1 C31 C32 83.64(19)
C33 Zr1 C31 C32 -39.60(17)
C14 Zr1 C31 C32 96.1(2)
C11 Zr1 C31 C32 32.7(2)
C34 Zr1 C31 C32 -79.62(19)
C35 Zr1 C31 C32 -116.0(3)
C15 Zr1 C31 C32 59.8(3)
C30 C31 C32 C33 -174.8(3)
C35 C31 C32 C33 2.3(3)
Zr1 C31 C32 C33 70.2(2)
C30 C31 C32 Si1 25.0(5)
C35 C31 C32 Si1 -157.9(2)
Zr1 C31 C32 Si1 -89.9(2)
C30 C31 C32 Zr1 115.0(4)
C35 C31 C32 Zr1 -67.9(2)
C17 Si1 C32 C33 41.7(3)
C18 Si1 C32 C33 164.1(3)
C12 Si1 C32 C33 -77.3(3)
C17 Si1 C32 C31 -162.4(3)
C18 Si1 C32 C31 -40.0(3)
C12 Si1 C32 C31 78.7(3)
C17 Si1 C32 Zr1 119.65(16)
C18 Si1 C32 Zr1 -117.94(17)
C12 Si1 C32 Zr1 0.68(15)
C37 Zr1 C32 C33 11.3(2)
C12 Zr1 C32 C33 125.2(2)
C13 Zr1 C32 C33 151.96(19)
C31 Zr1 C32 C33 -110.4(3)
C14 Zr1 C32 C33 143.00(17)
C11 Zr1 C32 C33 97.87(19)
C34 Zr1 C32 C33 -35.31(17)
C35 Zr1 C32 C33 -74.33(19)
C15 Zr1 C32 C33 105.57(19)
C37 Zr1 C32 C31 121.64(18)
C12 Zr1 C32 C31 -124.4(2)
C13 Zr1 C32 C31 -97.66(19)
C33 Zr1 C32 C31 110.4(3)
C14 Zr1 C32 C31 -106.62(19)
C11 Zr1 C32 C31 -151.75(19)
C34 Zr1 C32 C31 75.07(19)
C35 Zr1 C32 C31 36.05(17)
C15 Zr1 C32 C31 -144.05(17)
C37 Zr1 C32 Si1 -114.48(14)
C12 Zr1 C32 Si1 -0.56(12)
C13 Zr1 C32 Si1 26.21(14)
C33 Zr1 C32 Si1 -125.7(2)
C31 Zr1 C32 Si1 123.9(2)
C14 Zr1 C32 Si1 17.26(18)
C11 Zr1 C32 Si1 -27.87(14)
C34 Zr1 C32 Si1 -161.05(19)
C35 Zr1 C32 Si1 159.93(19)
C15 Zr1 C32 Si1 -20.17(18)
C31 C32 C33 C34 -3.0(4)
Si1 C32 C33 C34 156.7(2)
Zr1 C32 C33 C34 67.2(2)
C31 C32 C33 C36 174.9(3)
Si1 C32 C33 C36 -25.4(5)
Zr1 C32 C33 C36 -114.8(3)
C31 C32 C33 Zr1 -70.2(2)
Si1 C32 C33 Zr1 89.5(2)
C37 Zr1 C33 C34 72.8(2)
C32 Zr1 C33 C34 -117.0(3)
C12 Zr1 C33 C34 -166.6(2)
C13 Zr1 C33 C34 -149.51(18)
C31 Zr1 C33 C34 -76.9(2)
C14 Zr1 C33 C34 -178.18(18)
C11 Zr1 C33 C34 159.9(2)
C35 Zr1 C33 C34 -36.14(17)
C15 Zr1 C33 C34 146.87(18)
C37 Zr1 C33 C32 -170.20(19)
C12 Zr1 C33 C32 -49.67(19)
C13 Zr1 C33 C32 -32.5(2)
C31 Zr1 C33 C32 40.09(18)
C14 Zr1 C33 C32 -61.2(3)
C11 Zr1 C33 C32 -83.09(19)
C34 Zr1 C33 C32 117.0(3)
C35 Zr1 C33 C32 80.8(2)
C15 Zr1 C33 C32 -96.2(2)
C37 Zr1 C33 C36 -46.4(2)
C32 Zr1 C33 C36 123.8(3)
C12 Zr1 C33 C36 74.1(2)
C13 Zr1 C33 C36 91.3(3)
C31 Zr1 C33 C36 163.9(3)
C14 Zr1 C33 C36 62.6(3)
C11 Zr1 C33 C36 40.7(2)
C34 Zr1 C33 C36 -119.2(3)
C35 Zr1 C33 C36 -155.4(3)
C15 Zr1 C33 C36 27.7(3)
C32 C33 C34 C35 2.6(4)
C36 C33 C34 C35 -175.5(3)
Zr1 C33 C34 C35 66.4(2)
C32 C33 C34 Zr1 -63.8(2)
C36 C33 C34 Zr1 118.1(3)
C37 Zr1 C34 C33 -102.9(2)
C32 Zr1 C34 C33 36.85(19)
C12 Zr1 C34 C33 15.6(2)
C13 Zr1 C34 C33 49.4(3)
C31 Zr1 C34 C33 78.8(2)
C14 Zr1 C34 C33 15.6(16)
C11 Zr1 C34 C33 -24.3(2)
C35 Zr1 C34 C33 116.2(3)
C15 Zr1 C34 C33 -56.9(3)
C37 Zr1 C34 C35 140.90(18)
C32 Zr1 C34 C35 -79.30(18)
C12 Zr1 C34 C35 -100.55(18)
C13 Zr1 C34 C35 -66.8(2)
C33 Zr1 C34 C35 -116.2(3)
C31 Zr1 C34 C35 -37.34(16)
C14 Zr1 C34 C35 -100.5(15)
C11 Zr1 C34 C35 -140.41(16)
C15 Zr1 C34 C35 -173.03(17)
C33 C34 C35 C27 172.4(3)
Zr1 C34 C35 C27 -123.6(3)
C33 C34 C35 C31 -1.1(3)
Zr1 C34 C35 C31 62.9(2)
C33 C34 C35 Zr1 -64.0(2)
C28 C27 C35 C34 -174.0(3)
C26 C27 C35 C34 3.2(5)
C28 C27 C35 C31 -1.2(4)
C26 C27 C35 C31 175.9(3)
C28 C27 C35 Zr1 85.8(3)
C26 C27 C35 Zr1 -97.0(3)
C30 C31 C35 C34 176.7(3)
C32 C31 C35 C34 -0.8(3)
Zr1 C31 C35 C34 -64.7(2)
C30 C31 C35 C27 2.3(4)
C32 C31 C35 C27 -175.2(3)
Zr1 C31 C35 C27 120.9(3)
C30 C31 C35 Zr1 -118.6(3)
C32 C31 C35 Zr1 63.9(2)
C37 Zr1 C35 C34 -39.32(18)
C32 Zr1 C35 C34 77.77(18)
C12 Zr1 C35 C34 99.13(18)
C13 Zr1 C35 C34 139.25(16)
C33 Zr1 C35 C34 36.42(16)
C31 Zr1 C35 C34 115.2(2)
C14 Zr1 C35 C34 172.47(18)
C11 Zr1 C35 C34 64.4(2)
C15 Zr1 C35 C34 76.5(15)
C37 Zr1 C35 C27 91.3(3)
C32 Zr1 C35 C27 -151.6(3)
C12 Zr1 C35 C27 -130.2(2)
C13 Zr1 C35 C27 -90.1(3)
C33 Zr1 C35 C27 167.1(3)
C31 Zr1 C35 C27 -114.2(3)
C14 Zr1 C35 C27 -56.9(3)
C11 Zr1 C35 C27 -164.9(2)
C34 Zr1 C35 C27 130.6(3)
C15 Zr1 C35 C27 -152.9(14)
C37 Zr1 C35 C31 -154.50(18)
C32 Zr1 C35 C31 -37.42(18)
C12 Zr1 C35 C31 -16.1(2)
C13 Zr1 C35 C31 24.1(2)
C33 Zr1 C35 C31 -78.77(19)
C14 Zr1 C35 C31 57.3(3)
C11 Zr1 C35 C31 -50.8(3)
C34 Zr1 C35 C31 -115.2(2)
C15 Zr1 C35 C31 -38.7(15)
C51 Al1 C41 C46 45.0(3)
C61 Al1 C41 C46 166.2(2)
C40 Al1 C41 C46 -76.1(3)
C51 Al1 C41 C42 -134.9(3)
C61 Al1 C41 C42 -13.7(3)
C40 Al1 C41 C42 104.0(3)
C46 C41 C42 F42 -179.3(3)
Al1 C41 C42 F42 0.6(4)
C46 C41 C42 C43 1.6(5)
Al1 C41 C42 C43 -178.5(2)
F42 C42 C43 F43 1.3(5)
C41 C42 C43 F43 -179.6(3)
F42 C42 C43 C44 179.7(3)
C41 C42 C43 C44 -1.2(5)
F43 C43 C44 F44 -1.4(5)
C42 C43 C44 F44 -179.9(3)
F43 C43 C44 C45 178.4(3)
C42 C43 C44 C45 -0.1(5)
F44 C44 C45 F45 0.3(6)
C43 C44 C45 F45 -179.5(3)
F44 C44 C45 C46 -179.4(3)
C43 C44 C45 C46 0.8(6)
C42 C41 C46 F46 -179.5(3)
Al1 C41 C46 F46 0.6(4)
C42 C41 C46 C45 -0.8(5)
Al1 C41 C46 C45 179.3(3)
F45 C45 C46 F46 -1.3(5)
C44 C45 C46 F46 178.4(3)
F45 C45 C46 C41 180.0(3)
C44 C45 C46 C41 -0.3(6)
C41 Al1 C51 C56 41.4(3)
C61 Al1 C51 C56 -82.1(3)
C40 Al1 C51 C56 158.8(3)
C41 Al1 C51 C52 -140.7(3)
C61 Al1 C51 C52 95.8(3)
C40 Al1 C51 C52 -23.3(3)
C56 C51 C52 F52 179.2(3)
Al1 C51 C52 F52 1.1(4)
C56 C51 C52 C53 -0.6(5)
Al1 C51 C52 C53 -178.7(3)
F52 C52 C53 F53 0.2(5)
C51 C52 C53 F53 180.0(3)
F52 C52 C53 C54 -179.8(3)
C51 C52 C53 C54 0.0(5)
F53 C53 C54 F54 0.8(5)
C52 C53 C54 F54 -179.2(3)
F53 C53 C54 C55 -179.9(3)
C52 C53 C54 C55 0.1(5)
F54 C54 C55 F55 -2.1(5)
C53 C54 C55 F55 178.6(3)
F54 C54 C55 C56 179.8(3)
C53 C54 C55 C56 0.5(5)
C52 C51 C56 F56 -178.4(3)
Al1 C51 C56 F56 -0.2(4)
C52 C51 C56 C55 1.3(5)
Al1 C51 C56 C55 179.5(3)
F55 C55 C56 F56 0.3(5)
C54 C55 C56 F56 178.4(3)
F55 C55 C56 C51 -179.4(3)
C54 C55 C56 C51 -1.3(5)
C51 Al1 C61 C66 -166.5(2)
C41 Al1 C61 C66 72.7(3)
C40 Al1 C61 C66 -44.4(3)
C51 Al1 C61 C62 14.4(3)
C41 Al1 C61 C62 -106.3(3)
C40 Al1 C61 C62 136.5(3)
C66 C61 C62 F62 179.9(3)
Al1 C61 C62 F62 -1.1(4)
C66 C61 C62 C63 -1.9(5)
Al1 C61 C62 C63 177.2(3)
F62 C62 C63 F63 -1.1(5)
C61 C62 C63 F63 -179.4(3)
F62 C62 C63 C64 179.9(3)
C61 C62 C63 C64 1.6(5)
F63 C63 C64 F64 -0.2(5)
C62 C63 C64 F64 178.9(3)
F63 C63 C64 C65 -179.2(3)
C62 C63 C64 C65 -0.1(5)
F64 C64 C65 F65 0.0(5)
C63 C64 C65 F65 179.0(3)
F64 C64 C65 C66 -179.8(3)
C63 C64 C65 C66 -0.8(5)
C62 C61 C66 F66 -179.9(3)
Al1 C61 C66 F66 1.0(4)
C62 C61 C66 C65 0.9(5)
Al1 C61 C66 C65 -178.2(2)
F65 C65 C66 F66 1.4(5)
C64 C65 C66 F66 -178.8(3)
F65 C65 C66 C61 -179.4(3)
C64 C65 C66 C61 0.4(5)
C106 C101 C102 C103 -1.6(5)
C101 C102 C103 C104 1.6(6)
C102 C103 C104 C105 -0.8(6)
C103 C104 C105 C106 0.0(6)
C104 C105 C106 C101 0.1(5)
C104 C105 C106 C107 179.0(3)
C102 C101 C106 C105 0.7(5)
C102 C101 C106 C107 -178.1(3)
C105 C106 C107 C108 -39.0(4)
C101 C106 C107 C108 139.8(3)
C105 C106 C107 C115 139.0(3)
C101 C106 C107 C115 -42.2(4)
C115 C107 C108 C109 -0.2(5)
C106 C107 C108 C109 177.9(3)
C107 C108 C109 C110 -0.9(5)
C108 C109 C110 C111 0.4(5)
C109 C110 C111 C115 1.2(5)
C109 C110 C111 C112 -174.3(3)
C109 C110 C111 Zr2 94.2(3)
C137 Zr2 C111 C110 -146.4(2)
C112 Zr2 C111 C110 127.8(3)
C132 Zr2 C111 C110 79.2(2)
C133 Zr2 C111 C110 45.9(3)
C113 Zr2 C111 C110 167.6(3)
C134 Zr2 C111 C110 34.2(3)
C131 Zr2 C111 C110 97.5(2)
C114 Zr2 C111 C110 -152.5(3)
C115 Zr2 C111 C110 -116.7(3)
C135 Zr2 C111 C110 72.2(3)
C137 Zr2 C111 C115 -29.7(2)
C112 Zr2 C111 C115 -115.5(3)
C132 Zr2 C111 C115 -164.10(18)
C133 Zr2 C111 C115 162.59(18)
C113 Zr2 C111 C115 -75.69(18)
C134 Zr2 C111 C115 150.94(17)
C131 Zr2 C111 C115 -145.77(17)
C114 Zr2 C111 C115 -35.81(16)
C135 Zr2 C111 C115 -171.06(17)
C137 Zr2 C111 C112 85.8(2)
C132 Zr2 C111 C112 -48.59(18)
C133 Zr2 C111 C112 -81.90(18)
C113 Zr2 C111 C112 39.82(17)
C134 Zr2 C111 C112 -93.55(19)
C131 Zr2 C111 C112 -30.3(2)
C114 Zr2 C111 C112 79.70(19)
C115 Zr2 C111 C112 115.5(3)
C135 Zr2 C111 C112 -55.6(2)
C110 C111 C112 C113 174.8(3)
C115 C111 C112 C113 -1.0(3)
Zr2 C111 C112 C113 -69.9(2)
C110 C111 C112 Si2 -25.1(5)
C115 C111 C112 Si2 159.1(2)
Zr2 C111 C112 Si2 90.2(2)
C110 C111 C112 Zr2 -115.3(3)
C115 C111 C112 Zr2 68.9(2)
C118 Si2 C112 C113 -44.7(3)
C117 Si2 C112 C113 -167.1(3)
C132 Si2 C112 C113 75.3(3)
C118 Si2 C112 C111 159.4(3)
C117 Si2 C112 C111 36.9(3)
C132 Si2 C112 C111 -80.6(3)
C118 Si2 C112 Zr2 -122.52(15)
C117 Si2 C112 Zr2 115.03(15)
C132 Si2 C112 Zr2 -2.55(14)
C137 Zr2 C112 C113 -9.1(2)
C132 Zr2 C112 C113 -123.3(2)
C133 Zr2 C112 C113 -149.64(19)
C111 Zr2 C112 C113 110.4(3)
C134 Zr2 C112 C113 -139.84(17)
C131 Zr2 C112 C113 -95.88(19)
C114 Zr2 C112 C113 35.56(17)
C115 Zr2 C112 C113 74.16(19)
C135 Zr2 C112 C113 -102.87(19)
C137 Zr2 C112 C111 -119.52(18)
C132 Zr2 C112 C111 126.27(19)
C133 Zr2 C112 C111 99.97(18)
C113 Zr2 C112 C111 -110.4(3)
C134 Zr2 C112 C111 109.77(18)
C131 Zr2 C112 C111 153.73(18)
C114 Zr2 C112 C111 -74.83(18)
C115 Zr2 C112 C111 -36.23(16)
C135 Zr2 C112 C111 146.74(16)
C137 Zr2 C112 Si2 116.30(13)
C132 Zr2 C112 Si2 2.09(12)
C133 Zr2 C112 Si2 -24.22(13)
C113 Zr2 C112 Si2 125.4(2)
C111 Zr2 C112 Si2 -124.2(2)
C134 Zr2 C112 Si2 -14.42(18)
C131 Zr2 C112 Si2 29.55(13)
C114 Zr2 C112 Si2 160.99(18)
C115 Zr2 C112 Si2 -160.42(18)
C135 Zr2 C112 Si2 22.55(17)
C111 C112 C113 C114 1.8(3)
Si2 C112 C113 C114 -157.9(2)
Zr2 C112 C113 C114 -68.2(2)
C111 C112 C113 C116 -175.7(3)
Si2 C112 C113 C116 24.5(5)
Zr2 C112 C113 C116 114.3(3)
C111 C112 C113 Zr2 70.0(2)
Si2 C112 C113 Zr2 -89.7(2)
C137 Zr2 C113 C114 -71.62(19)
C112 Zr2 C113 C114 116.1(3)
C132 Zr2 C113 C114 167.1(2)
C133 Zr2 C113 C114 151.39(18)
C111 Zr2 C113 C114 76.2(2)
C134 Zr2 C113 C114 -178.65(18)
C131 Zr2 C113 C114 -159.55(19)
C115 Zr2 C113 C114 35.57(17)
C135 Zr2 C113 C114 -146.15(18)
C137 Zr2 C113 C112 172.26(19)
C132 Zr2 C113 C112 51.02(19)
C133 Zr2 C113 C112 35.3(2)
C111 Zr2 C113 C112 -39.96(17)
C134 Zr2 C113 C112 65.2(3)
C131 Zr2 C113 C112 84.33(19)
C114 Zr2 C113 C112 -116.1(3)
C115 Zr2 C113 C112 -80.55(19)
C135 Zr2 C113 C112 97.73(19)
C137 Zr2 C113 C116 48.7(2)
C112 Zr2 C113 C116 -123.6(3)
C132 Zr2 C113 C116 -72.6(2)
C133 Zr2 C113 C116 -88.3(2)
C111 Zr2 C113 C116 -163.6(3)
C134 Zr2 C113 C116 -58.4(3)
C131 Zr2 C113 C116 -39.3(2)
C114 Zr2 C113 C116 120.3(3)
C115 Zr2 C113 C116 155.8(3)
C135 Zr2 C113 C116 -25.9(3)
C112 C113 C114 C115 -2.0(4)
C116 C113 C114 C115 175.6(3)
Zr2 C113 C114 C115 -66.4(2)
C112 C113 C114 Zr2 64.3(2)
C116 C113 C114 Zr2 -118.0(3)
C137 Zr2 C114 C113 105.0(2)
C112 Zr2 C114 C113 -37.56(18)
C132 Zr2 C114 C113 -14.9(2)
C133 Zr2 C114 C113 -46.6(3)
C111 Zr2 C114 C113 -79.6(2)
C134 Zr2 C114 C113 8.7(11)
C131 Zr2 C114 C113 24.2(2)
C115 Zr2 C114 C113 -116.7(3)
C135 Zr2 C114 C113 55.6(3)
C137 Zr2 C114 C115 -138.27(18)
C112 Zr2 C114 C115 79.17(18)
C132 Zr2 C114 C115 101.88(18)
C133 Zr2 C114 C115 70.1(2)
C113 Zr2 C114 C115 116.7(3)
C111 Zr2 C114 C115 37.11(16)
C134 Zr2 C114 C115 125.4(10)
C131 Zr2 C114 C115 140.99(16)
C135 Zr2 C114 C115 172.30(16)
C113 C114 C115 C111 1.4(3)
Zr2 C114 C115 C111 -62.1(2)
C113 C114 C115 C107 -172.0(3)
Zr2 C114 C115 C107 124.6(3)
C113 C114 C115 Zr2 63.4(2)
C110 C111 C115 C114 -176.6(3)
C112 C111 C115 C114 -0.2(3)
Zr2 C111 C115 C114 64.2(2)
C110 C111 C115 C107 -2.3(4)
C112 C111 C115 C107 174.1(3)
Zr2 C111 C115 C107 -121.5(3)
C110 C111 C115 Zr2 119.2(3)
C112 C111 C115 Zr2 -64.4(2)
C108 C107 C115 C114 174.4(3)
C106 C107 C115 C114 -3.6(5)
C108 C107 C115 C111 1.8(4)
C106 C107 C115 C111 -176.2(3)
C108 C107 C115 Zr2 -84.7(3)
C106 C107 C115 Zr2 97.2(3)
C137 Zr2 C115 C114 42.09(18)
C112 Zr2 C115 C114 -78.06(18)
C132 Zr2 C115 C114 -97.14(18)
C133 Zr2 C115 C114 -137.56(17)
C113 Zr2 C115 C114 -36.22(16)
C111 Zr2 C115 C114 -115.8(2)
C134 Zr2 C115 C114 -170.71(18)
C131 Zr2 C115 C114 -61.6(2)
C135 Zr2 C115 C114 -51.1(10)
C137 Zr2 C115 C111 157.90(17)
C112 Zr2 C115 C111 37.74(17)
C132 Zr2 C115 C111 18.7(2)
C133 Zr2 C115 C111 -21.7(2)
C113 Zr2 C115 C111 79.59(19)
C134 Zr2 C115 C111 -54.9(3)
C131 Zr2 C115 C111 54.2(2)
C114 Zr2 C115 C111 115.8(2)
C135 Zr2 C115 C111 64.7(10)
C137 Zr2 C115 C107 -88.5(3)
C112 Zr2 C115 C107 151.3(3)
C132 Zr2 C115 C107 132.3(2)
C133 Zr2 C115 C107 91.8(3)
C113 Zr2 C115 C107 -166.8(3)
C111 Zr2 C115 C107 113.6(3)
C134 Zr2 C115 C107 58.7(3)
C131 Zr2 C115 C107 167.8(2)
C114 Zr2 C115 C107 -130.6(3)
C135 Zr2 C115 C107 178.3(8)
C126 C121 C122 C123 -1.6(6)
C121 C122 C123 C124 1.1(6)
C122 C123 C124 C125 0.0(6)
C123 C124 C125 C126 -0.8(5)
C124 C125 C126 C121 0.3(5)
C124 C125 C126 C127 -179.8(3)
C122 C121 C126 C125 0.9(5)
C122 C121 C126 C127 -179.0(3)
C125 C126 C127 C128 -145.3(3)
C121 C126 C127 C128 34.5(4)
C125 C126 C127 C135 36.4(5)
C121 C126 C127 C135 -143.7(3)
C135 C127 C128 C129 2.3(5)
C126 C127 C128 C129 -176.0(3)
C127 C128 C129 C130 0.7(5)
C128 C129 C130 C131 -2.0(5)
C129 C130 C131 C135 0.3(5)
C129 C130 C131 C132 -174.2(3)
C129 C130 C131 Zr2 94.3(3)
C137 Zr2 C131 C130 -46.9(3)
C112 Zr2 C131 C130 75.1(3)
C132 Zr2 C131 C130 126.1(3)
C133 Zr2 C131 C130 166.5(3)
C113 Zr2 C131 C130 41.6(3)
C111 Zr2 C131 C130 91.3(3)
C134 Zr2 C131 C130 -152.8(3)
C114 Zr2 C131 C130 29.0(3)
C115 Zr2 C131 C130 61.6(3)
C135 Zr2 C131 C130 -116.5(3)
C137 Zr2 C131 C135 69.55(19)
C112 Zr2 C131 C135 -168.47(19)
C132 Zr2 C131 C135 -117.4(3)
C133 Zr2 C131 C135 -76.99(19)
C113 Zr2 C131 C135 158.03(18)
C111 Zr2 C131 C135 -152.20(17)
C134 Zr2 C131 C135 -36.35(17)
C114 Zr2 C131 C135 145.47(17)
C115 Zr2 C131 C135 178.06(17)
C137 Zr2 C131 C132 -173.02(18)
C112 Zr2 C131 C132 -51.04(18)
C133 Zr2 C131 C132 40.44(17)
C113 Zr2 C131 C132 -84.54(18)
C111 Zr2 C131 C132 -34.8(2)
C134 Zr2 C131 C132 81.08(19)
C114 Zr2 C131 C132 -97.10(19)
C115 Zr2 C131 C132 -64.5(2)
C135 Zr2 C131 C132 117.4(3)
C130 C131 C132 C133 172.2(3)
C135 C131 C132 C133 -2.7(3)
Zr2 C131 C132 C133 -69.24(19)
C130 C131 C132 Si2 -27.3(5)
C135 C131 C132 Si2 157.8(2)
Zr2 C131 C132 Si2 91.3(2)
C130 C131 C132 Zr2 -118.6(3)
C135 C131 C132 Zr2 66.5(2)
C118 Si2 C132 C133 -163.3(2)
C117 Si2 C132 C133 -41.3(3)
C112 Si2 C132 C133 78.5(3)
C118 Si2 C132 C131 40.1(3)
C117 Si2 C132 C131 162.1(3)
C112 Si2 C132 C131 -78.1(3)
C118 Si2 C132 Zr2 120.77(14)
C117 Si2 C132 Zr2 -117.29(14)
C112 Si2 C132 Zr2 2.54(14)
C137 Zr2 C132 C133 117.76(19)
C112 Zr2 C132 C133 -127.1(2)
C113 Zr2 C132 C133 -154.69(19)
C111 Zr2 C132 C133 -100.45(19)
C134 Zr2 C132 C133 35.75(18)
C131 Zr2 C132 C133 109.6(3)
C114 Zr2 C132 C133 -146.89(18)
C115 Zr2 C132 C133 -110.34(19)
C135 Zr2 C132 C133 74.65(19)
C137 Zr2 C132 C131 8.2(2)
C112 Zr2 C132 C131 123.31(19)
C133 Zr2 C132 C131 -109.6(3)
C113 Zr2 C132 C131 95.71(18)
C111 Zr2 C132 C131 149.95(18)
C134 Zr2 C132 C131 -73.86(18)
C114 Zr2 C132 C131 103.51(18)
C115 Zr2 C132 C131 140.05(17)
C135 Zr2 C132 C131 -34.95(16)
C137 Zr2 C132 Si2 -117.25(13)
C112 Zr2 C132 Si2 -2.09(11)
C133 Zr2 C132 Si2 125.0(2)
C113 Zr2 C132 Si2 -29.69(13)
C111 Zr2 C132 Si2 24.55(13)
C134 Zr2 C132 Si2 160.74(18)
C131 Zr2 C132 Si2 -125.4(2)
C114 Zr2 C132 Si2 -21.90(17)
C115 Zr2 C132 Si2 14.65(17)
C135 Zr2 C132 Si2 -160.35(17)
C131 C132 C133 C134 4.5(3)
Si2 C132 C133 C134 -156.1(2)
Zr2 C132 C133 C134 -67.5(2)
C131 C132 C133 C136 -173.1(3)
Si2 C132 C133 C136 26.3(4)
Zr2 C132 C133 C136 114.9(3)
C131 C132 C133 Zr2 72.0(2)
Si2 C132 C133 Zr2 -88.6(2)
C137 Zr2 C133 C134 29.7(2)
C112 Zr2 C133 C134 164.26(19)
C132 Zr2 C133 C134 116.3(3)
C113 Zr2 C133 C134 145.59(17)
C111 Zr2 C133 C134 -162.33(18)
C131 Zr2 C133 C134 76.26(19)
C114 Zr2 C133 C134 171.65(17)
C115 Zr2 C133 C134 -150.80(17)
C135 Zr2 C133 C134 36.29(17)
C137 Zr2 C133 C132 -86.7(2)
C112 Zr2 C133 C132 47.91(19)
C113 Zr2 C133 C132 29.2(2)
C111 Zr2 C133 C132 81.32(19)
C134 Zr2 C133 C132 -116.3(3)
C131 Zr2 C133 C132 -40.09(18)
C114 Zr2 C133 C132 55.3(3)
C115 Zr2 C133 C132 92.9(2)
C135 Zr2 C133 C132 -80.1(2)
C137 Zr2 C133 C136 149.2(2)
C112 Zr2 C133 C136 -76.2(2)
C132 Zr2 C133 C136 -124.1(3)
C113 Zr2 C133 C136 -94.9(2)
C111 Zr2 C133 C136 -42.8(2)
C134 Zr2 C133 C136 119.5(3)
C131 Zr2 C133 C136 -164.2(3)
C114 Zr2 C133 C136 -68.8(3)
C115 Zr2 C133 C136 -31.3(3)
C135 Zr2 C133 C136 155.8(3)
C132 C133 C134 C135 -4.8(3)
C136 C133 C134 C135 173.0(3)
Zr2 C133 C134 C135 -70.0(2)
C132 C133 C134 Zr2 65.2(2)
C136 C133 C134 Zr2 -117.0(3)
C137 Zr2 C134 C133 -157.50(18)
C112 Zr2 C134 C133 -18.5(2)
C132 Zr2 C134 C133 -37.30(17)
C113 Zr2 C134 C133 -54.7(3)
C111 Zr2 C134 C133 22.0(2)
C131 Zr2 C134 C133 -78.84(19)
C114 Zr2 C134 C133 -62.2(11)
C115 Zr2 C134 C133 55.1(3)
C135 Zr2 C134 C133 -115.4(2)
C137 Zr2 C134 C135 -42.06(18)
C112 Zr2 C134 C135 96.91(18)
C132 Zr2 C134 C135 78.14(18)
C133 Zr2 C134 C135 115.4(2)
C113 Zr2 C134 C135 60.8(2)
C111 Zr2 C134 C135 137.47(17)
C131 Zr2 C134 C135 36.59(16)
C114 Zr2 C134 C135 53.2(11)
C115 Zr2 C134 C135 170.55(18)
C133 C134 C135 C127 -175.2(3)
Zr2 C134 C135 C127 119.3(3)
C133 C134 C135 C131 2.9(3)
Zr2 C134 C135 C131 -62.6(2)
C133 C134 C135 Zr2 65.5(2)
C128 C127 C135 C134 173.9(3)
C126 C127 C135 C134 -7.8(5)
C128 C127 C135 C131 -4.0(4)
C126 C127 C135 C131 174.3(3)
C128 C127 C135 Zr2 -91.7(3)
C126 C127 C135 Zr2 86.7(3)
C130 C131 C135 C134 -175.6(3)
C132 C131 C135 C134 -0.1(3)
Zr2 C131 C135 C134 61.6(2)
C130 C131 C135 C127 2.8(4)
C132 C131 C135 C127 178.3(3)
Zr2 C131 C135 C127 -120.0(3)
C130 C131 C135 Zr2 122.8(3)
C132 C131 C135 Zr2 -61.6(2)
C137 Zr2 C135 C134 137.75(18)
C112 Zr2 C135 C134 -102.41(18)
C132 Zr2 C135 C134 -79.02(18)
C133 Zr2 C135 C134 -37.10(16)
C113 Zr2 C135 C134 -141.71(17)
C111 Zr2 C135 C134 -70.5(2)
C131 Zr2 C135 C134 -115.7(3)
C114 Zr2 C135 C134 -172.45(17)
C115 Zr2 C135 C134 -127.7(9)
C137 Zr2 C135 C127 8.4(2)
C112 Zr2 C135 C127 128.2(2)
C132 Zr2 C135 C127 151.6(3)
C133 Zr2 C135 C127 -166.5(3)
C113 Zr2 C135 C127 88.9(3)
C111 Zr2 C135 C127 160.1(2)
C134 Zr2 C135 C127 -129.4(3)
C131 Zr2 C135 C127 114.9(3)
C114 Zr2 C135 C127 58.2(3)
C115 Zr2 C135 C127 102.9(10)
C137 Zr2 C135 C131 -106.52(19)
C112 Zr2 C135 C131 13.3(2)
C132 Zr2 C135 C131 36.71(17)
C133 Zr2 C135 C131 78.63(19)
C113 Zr2 C135 C131 -26.0(2)
C111 Zr2 C135 C131 45.2(3)
C134 Zr2 C135 C131 115.7(3)
C114 Zr2 C135 C131 -56.7(2)
C115 Zr2 C135 C131 -12.0(10)
C161 Al2 C141 C146 169.1(2)
C151 Al2 C141 C146 -68.5(3)
C140 Al2 C141 C146 49.0(3)
C161 Al2 C141 C142 -7.9(3)
C151 Al2 C141 C142 114.5(3)
C140 Al2 C141 C142 -128.0(3)
C146 C141 C142 F142 -179.8(3)
Al2 C141 C142 F142 -2.6(4)
C146 C141 C142 C143 -0.5(5)
Al2 C141 C142 C143 176.7(3)
F142 C142 C143 F143 -0.6(5)
C141 C142 C143 F143 -179.9(3)
F142 C142 C143 C144 180.0(3)
C141 C142 C143 C144 0.7(5)
F143 C143 C144 F144 0.3(5)
C142 C143 C144 F144 179.7(3)
F143 C143 C144 C145 180.0(3)
C142 C143 C144 C145 -0.6(5)
F144 C144 C145 F145 0.0(5)
C143 C144 C145 F145 -179.7(3)
F144 C144 C145 C146 -179.9(3)
C143 C144 C145 C146 0.4(5)
F145 C145 C146 F146 -0.4(5)
C144 C145 C146 F146 179.6(3)
F145 C145 C146 C141 179.8(3)
C144 C145 C146 C141 -0.3(5)
C142 C141 C146 F146 -179.5(3)
Al2 C141 C146 F146 3.2(4)
C142 C141 C146 C145 0.3(5)
Al2 C141 C146 C145 -177.0(3)
C161 Al2 C151 C156 -46.8(3)
C141 Al2 C151 C156 -168.3(2)
C140 Al2 C151 C156 76.2(3)
C161 Al2 C151 C152 134.6(3)
C141 Al2 C151 C152 13.2(3)
C140 Al2 C151 C152 -102.3(3)
C156 C151 C152 F152 177.9(3)
Al2 C151 C152 F152 -3.4(5)
C156 C151 C152 C153 -0.6(5)
Al2 C151 C152 C153 178.1(3)
F152 C152 C153 F153 1.8(5)
C151 C152 C153 F153 -179.7(3)
F152 C152 C153 C154 -177.8(3)
C151 C152 C153 C154 0.7(5)
F153 C153 C154 F154 1.0(5)
C152 C153 C154 F154 -179.4(3)
F153 C153 C154 C155 -179.3(3)
C152 C153 C154 C155 0.3(6)
F154 C154 C155 F155 -0.8(5)
C153 C154 C155 F155 179.6(3)
F154 C154 C155 C156 178.3(3)
C153 C154 C155 C156 -1.4(5)
F155 C155 C156 F156 0.9(5)
C154 C155 C156 F156 -178.2(3)
F155 C155 C156 C151 -179.3(3)
C154 C155 C156 C151 1.6(5)
C152 C151 C156 F156 179.2(3)
Al2 C151 C156 F156 0.4(4)
C152 C151 C156 C155 -0.6(5)
Al2 C151 C156 C155 -179.4(3)
C151 Al2 C161 C166 145.6(3)
C141 Al2 C161 C166 -88.7(3)
C140 Al2 C161 C166 25.7(3)
C151 Al2 C161 C162 -40.4(3)
C141 Al2 C161 C162 85.3(3)
C140 Al2 C161 C162 -160.3(2)
C166 C161 C162 F162 178.7(3)
Al2 C161 C162 F162 4.0(4)
C166 C161 C162 C163 -0.3(5)
Al2 C161 C162 C163 -175.0(3)
F162 C162 C163 F163 -0.3(5)
C161 C162 C163 F163 178.7(3)
F162 C162 C163 C164 -179.5(3)
C161 C162 C163 C164 -0.5(5)
F163 C163 C164 F164 0.6(5)
C162 C163 C164 F164 179.9(3)
F163 C163 C164 C165 -178.2(3)
C162 C163 C164 C165 1.0(5)
F164 C164 C165 F165 0.4(5)
C163 C164 C165 F165 179.2(3)
F164 C164 C165 C166 -179.6(3)
C163 C164 C165 C166 -0.7(5)
F165 C165 C166 F166 -1.3(5)
C164 C165 C166 F166 178.6(3)
F165 C165 C166 C161 180.0(3)
C164 C165 C166 C161 -0.1(5)
C162 C161 C166 F166 -178.1(3)
Al2 C161 C166 F166 -3.7(4)
C162 C161 C166 C165 0.6(5)
Al2 C161 C166 C165 175.0(3)
C207 C202 C203 C204 0
C201 C202 C203 C204 -178.6(8)
C202 C203 C204 C205 0
C203 C204 C205 C206 0
C204 C205 C206 C207 0
C205 C206 C207 C202 0
C203 C202 C207 C206 0
C201 C202 C207 C206 178.9(6)
C307 C302 C303 C304 0.6(6)
C301 C302 C303 C304 -177.9(3)
C302 C303 C304 C305 0.3(6)
C303 C304 C305 C306 -0.8(6)
C304 C305 C306 C307 0.4(6)
C305 C306 C307 C302 0.5(6)
C303 C302 C307 C306 -0.9(6)
C301 C302 C307 C306 177.6(3)
C407 C402 C403 C404 -0.8(15)
C401 C402 C403 C404 176.6(12)
C402 C403 C404 C405 1.7(14)
C403 C404 C405 C406 -0.1(16)
C404 C405 C406 C407 -2.3(15)
C403 C402 C407 C406 -1.7(16)
C401 C402 C407 C406 -179.5(9)
C405 C406 C407 C402 3.1(14)
